data_1576824
loop_
_publ_author_name
'Xie, Hao-Hui'
'Yang, Wen-Jing'
'Li, Ze-Jian'
'Ren, Ying-Zheng'
'Si, Nian'
'Liu, Peng-Fei'
'Tang, Yong-Xing'
'Zhang, Wen-Chao'
'Cui, Peng-Fei'

_publ_section_title
;
 Directing structural transformation in gold(i)-carborane nanoclusters to
 unlock ultrafast hypergolic ignition.
;
_journal_issue 17
_journal_name_full 'Chemical science'
_journal_page_first 8795
_journal_page_last 8802
_journal_paper_doi 10.1039/d6sc01070a
_journal_volume 17
_journal_year 2026
_chemical_formula_moiety 'C104 H120 Au7 B38 P8'
_chemical_formula_sum 'C104 H120 Au7 B38 P8'
_chemical_formula_weight 3407.30
_space_group_crystal_system monoclinic
_space_group_IT_number 15
_space_group_name_Hall '-C 2yc'
_space_group_name_H-M_alt 'C 1 2/c 1'
_atom_sites_solution_hydrogens mixed
_audit_creation_date 2025-11-17
_audit_creation_method
;
Olex2 1.5
(compiled 2024.02.16 svn.r378c4104 for OlexSys, GUI svn.r6928)
;
_audit_update_record
;
2025-11-19 deposited with the CCDC.	2026-03-06 downloaded from the CCDC.
;
_cell_angle_alpha 90
_cell_angle_beta 108.257(3)
_cell_angle_gamma 90
_cell_formula_units_Z 4
_cell_length_a 20.7101(11)
_cell_length_b 24.5585(12)
_cell_length_c 30.2178(14)
_cell_measurement_reflns_used 9906
_cell_measurement_temperature 193.15
_cell_measurement_theta_max 68.365
_cell_measurement_theta_min 2.878
_cell_volume 14595.4(13)
_computing_cell_refinement 'SAINT V8.41 (?, 2016)'
_computing_data_reduction 'SAINT V8.41 (?, 2016)'
_computing_molecular_graphics 'Olex2 1.5 (Dolomanov et al., 2009)'
_computing_publication_material 'Olex2 1.5 (Dolomanov et al., 2009)'
_computing_structure_refinement 'SHELXL 2018/3 (Sheldrick, 2015)'
_diffrn_ambient_temperature 193.15
_diffrn_measured_fraction_theta_full 1.000
_diffrn_measured_fraction_theta_max 0.996
_diffrn_measurement_device_type multi-scan
_diffrn_radiation_type CuK\a
_diffrn_radiation_wavelength 1.54184
_diffrn_reflns_av_R_equivalents 0.0791
_diffrn_reflns_av_unetI/netI 0.0479
_diffrn_reflns_Laue_measured_fraction_full 1.000
_diffrn_reflns_Laue_measured_fraction_max 0.996
_diffrn_reflns_limit_h_max 24
_diffrn_reflns_limit_h_min -24
_diffrn_reflns_limit_k_max 29
_diffrn_reflns_limit_k_min -29
_diffrn_reflns_limit_l_max 36
_diffrn_reflns_limit_l_min -36
_diffrn_reflns_number 84544
_diffrn_reflns_point_group_measured_fraction_full 1.000
_diffrn_reflns_point_group_measured_fraction_max 0.996
_diffrn_reflns_theta_full 67.684
_diffrn_reflns_theta_max 68.623
_diffrn_reflns_theta_min 2.878
_diffrn_source_current 1.11
_diffrn_source_power 0.05550000000000001
_diffrn_source_voltage 50.0
_exptl_absorpt_coefficient_mu 13.986
_exptl_absorpt_correction_T_max 0.7531
_exptl_absorpt_correction_T_min 0.5241
_exptl_absorpt_correction_type multi-scan
_exptl_absorpt_process_details
;
SADABS-2016/2 (Bruker,2016/2) was used for absorption correction.
wR2(int) was 0.1057 before and 0.0752 after correction.
The Ratio of minimum to maximum transmission is 0.6959.
The \l/2 correction factor is Not present.
;
_exptl_crystal_colour red
_exptl_crystal_density_diffrn 1.551
_exptl_crystal_description block
_exptl_crystal_F_000 6428
_exptl_crystal_size_max 0.12
_exptl_crystal_size_mid 0.08
_exptl_crystal_size_min 0.07
_refine_diff_density_max 1.344
_refine_diff_density_min -1.198
_refine_diff_density_rms 0.180
_refine_ls_extinction_coef 0.0000290(19)
_refine_ls_extinction_expression Fc^*^=kFc[1+0.001xFc^2^\l^3^/sin(2\q)]^-1/4^
_refine_ls_extinction_method 'SHELXL-2018/3 (Sheldrick 2018)'
_refine_ls_goodness_of_fit_ref 1.033
_refine_ls_hydrogen_treatment mixed
_refine_ls_matrix_type full
_refine_ls_number_parameters 713
_refine_ls_number_reflns 13433
_refine_ls_number_restraints 4
_refine_ls_restrained_S_all 1.037
_refine_ls_R_factor_all 0.0521
_refine_ls_R_factor_gt 0.0407
_refine_ls_shift/su_max 0.008
_refine_ls_shift/su_mean 0.000
_refine_ls_structure_factor_coef Fsqd
_refine_ls_weighting_details 'w=1/[\s^2^(Fo^2^)+(0.0530P)^2^+30.4026P] where P=(Fo^2^+2Fc^2^)/3'
_refine_ls_weighting_scheme calc
_refine_ls_wR_factor_gt 0.0997
_refine_ls_wR_factor_ref 0.1051
_reflns_Friedel_coverage 0.000
_reflns_number_gt 10593
_reflns_number_total 13433
_reflns_threshold_expression 'I > 2\s(I)'
_cod_data_source_file d6sc01070a7.cif
_cod_data_source_block cu_20251114_zz_nlg_xhh_25313_0m_pl
_cod_depositor_comments 'Adding full bibliography for 1576822--1576830.cif.'
_cod_database_code 1576824
_shelx_shelxl_version_number 2018/3
_shelx_space_group_comment
;
The symmetry employed for this shelxl refinement is uniquely defined
by the following loop, which should always be used as a source of
symmetry information in preference to the above space-group names.
They are only intended as comments.
;
_olex2_refinement_description
;
1. Fixed Uiso
 At 1.2 times of:
  All B(H) groups, All C(H) groups
2. Restrained distances
 H1-H38
 2.1 with sigma of 0.01
 B2-H2A \\sim B2-H2B
 with sigma of 0.02
 B2-H2B \\sim B3-H2B
 with sigma of 0.02
3. Rigid body (RIGU) restrains
 H2A
 with sigma for 1-2 distances of 0.004 and sigma for 1-3 distances of 0.004
 H2B
 with sigma for 1-2 distances of 0.004 and sigma for 1-3 distances of 0.004
4.a Aromatic/amide H refined with riding coordinates:
 C18(H18), C19(H19), C16(H16), C20(H20), C17(H17), C42(H42), C32(H32),
 C22(H22), C23(H23), C26(H26), C25(H25), C24(H24), C34(H34), C29(H29), C30(H30),
  C38(H38), C2(H2), C28(H28), C8(H8), C12(H12), C37(H37), C6(H6), C31(H31),
 C43(H43), C46(H46), C48(H48), C3(H3), C35(H35), C5(H5), C45(H45), C9(H9),
 C49(H49), C51(H51), C44(H44), C4(H4), C11(H11), C10(H10), C36(H36), C50(H50),
 C52(H52)
4.b Boron cage BH refined with riding coordinates:
 B13(H13), B12(H12A), B14(H14), B11(H11A), B15(H15), B16(H16A), B18(H18A),
 B19(H19A), B17(H17A), B2(H2A), B1(H1), B3(H3A), B6(H6A), B10(H10A), B4(H4A),
 B5(H5A), B7(H7), B8(H8A), B9(H9A)
;
_smtbx_masks_void_probe_radius 1.2
_smtbx_masks_void_truncation_radius 1.2
_olex2_submission_special_instructions 'No special instructions were received'

loop_
_space_group_symop_operation_xyz
'x, y, z'
'-x, y, -z+1/2'
'x+1/2, y+1/2, z'
'-x+1/2, y+1/2, -z+1/2'
'-x, -y, -z'
'x, -y, z-1/2'
'-x+1/2, -y+1/2, -z'
'x+1/2, -y+1/2, z-1/2'

loop_
_atom_site_label
_atom_site_type_symbol
_atom_site_fract_x
_atom_site_fract_y
_atom_site_fract_z
_atom_site_U_iso_or_equiv
_atom_site_adp_type
_atom_site_occupancy
_atom_site_site_symmetry_order
_atom_site_calc_flag
_atom_site_refinement_flags_posn
_atom_site_refinement_flags_adp
_atom_site_refinement_flags_occupancy
_atom_site_disorder_assembly
_atom_site_disorder_group
Au1 Au 0.49465(2) 0.30294(2) 0.33083(2) 0.04224(9) Uani 1 1 d . . . . .
Au2 Au 0.43874(2) 0.39976(2) 0.30863(2) 0.03659(9) Uani 1 1 d . . . . .
Au4 Au 0.63102(2) 0.33578(2) 0.25868(2) 0.04849(10) Uani 1 1 d . . . . .
Au3 Au 0.500000 0.35465(2) 0.250000 0.03599(10) Uani 1 2 d S T P . .
P55 P 0.47498(9) 0.43422(7) 0.38532(5) 0.0381(4) Uani 1 1 d . . . . .
P12 P 0.53492(11) 0.22651(8) 0.37546(6) 0.0470(4) Uani 1 1 d . . . . .
P37 P 0.36306(9) 0.47649(7) 0.29416(6) 0.0418(4) Uani 1 1 d . . . . .
P7 P 0.73052(11) 0.29013(8) 0.29284(7) 0.0509(5) Uani 1 1 d . . . . .
C15 C 0.5359(4) 0.2352(3) 0.4354(3) 0.055(2) Uani 1 1 d . . . . .
C13 C 0.7180(4) 0.2444(3) 0.3386(2) 0.0462(17) Uani 1 1 d . . . . .
C18 C 0.5333(7) 0.2552(4) 0.5251(3) 0.088(4) Uani 1 1 d . . . . .
H18 H 0.530170 0.261768 0.555379 0.105 Uiso 1 1 calc R U . . .
C19 C 0.5582(6) 0.2065(5) 0.5162(3) 0.082(3) Uani 1 1 d . . . . .
H19 H 0.573872 0.179991 0.540039 0.098 Uiso 1 1 calc R U . . .
C16 C 0.5147(6) 0.2834(4) 0.4469(3) 0.081(3) Uani 1 1 d . . . . .
H16 H 0.500339 0.310866 0.423743 0.097 Uiso 1 1 calc R U . . .
C20 C 0.5600(5) 0.1963(4) 0.4709(3) 0.073(3) Uani 1 1 d . . . . .
H20 H 0.577749 0.162747 0.464149 0.087 Uiso 1 1 calc R U . . .
C17 C 0.5132(7) 0.2940(4) 0.4928(3) 0.099(4) Uani 1 1 d . . . . .
H17 H 0.498098 0.328304 0.500317 0.119 Uiso 1 1 calc R U . . .
C39 C 0.4695(4) 0.5081(3) 0.3778(2) 0.0395(16) Uani 1 1 d . . . . .
C42 C 0.3478(4) 0.4913(3) 0.2008(2) 0.0451(17) Uani 1 1 d . . . . .
H42 H 0.385501 0.467332 0.205963 0.054 Uiso 1 1 calc R U . . .
C32 C 0.6099(4) 0.4098(3) 0.4025(3) 0.0474(17) Uani 1 1 d . . . . .
H32 H 0.597754 0.404867 0.369766 0.057 Uiso 1 1 calc R U . . .
C21 C 0.4917(5) 0.1641(3) 0.3517(3) 0.056(2) Uani 1 1 d . . . . .
C33 C 0.4157(4) 0.4145(3) 0.4152(2) 0.0501(18) Uani 1 1 d . . . . .
C22 C 0.4597(6) 0.1622(4) 0.3050(3) 0.088(4) Uani 1 1 d . . . . .
H22 H 0.456531 0.194293 0.286809 0.106 Uiso 1 1 calc R U . . .
C41 C 0.3241(4) 0.5049(3) 0.2370(2) 0.0475(18) Uani 1 1 d . . . . .
C23 C 0.4317(7) 0.1141(4) 0.2836(4) 0.097(4) Uani 1 1 d . . . . .
H23 H 0.412141 0.113034 0.250634 0.116 Uiso 1 1 calc R U . . .
C26 C 0.4894(8) 0.1191(4) 0.3776(4) 0.113(5) Uani 1 1 d . . . . .
H26 H 0.506404 0.120872 0.410681 0.136 Uiso 1 1 calc R U . . .
C25 C 0.4624(9) 0.0708(6) 0.3560(5) 0.150(7) Uani 1 1 d . . . . .
H25 H 0.465296 0.038909 0.374324 0.180 Uiso 1 1 calc R U . . .
C24 C 0.4317(7) 0.0679(5) 0.3091(5) 0.104(4) Uani 1 1 d . . . . .
H24 H 0.411055 0.035208 0.294603 0.125 Uiso 1 1 calc R U . . .
C14 C 0.6245(4) 0.2140(3) 0.3779(2) 0.0460(18) Uani 1 1 d . . . . .
C27 C 0.5607(4) 0.4217(2) 0.4233(2) 0.0404(16) Uani 1 1 d . . . . .
C34 C 0.3751(6) 0.3684(4) 0.3989(3) 0.079(3) Uani 1 1 d . . . . .
H34 H 0.378162 0.349874 0.372012 0.095 Uiso 1 1 calc R U . . .
C1 C 0.8015(4) 0.3331(4) 0.3238(3) 0.062(2) Uani 1 1 d . . . . .
C29 C 0.6450(5) 0.4192(4) 0.4979(3) 0.062(2) Uani 1 1 d . . . . .
H29 H 0.656741 0.421567 0.530904 0.074 Uiso 1 1 calc R U . . .
C30 C 0.6950(5) 0.4097(3) 0.4776(3) 0.062(2) Uani 1 1 d . . . . .
H30 H 0.741256 0.406289 0.496235 0.074 Uiso 1 1 calc R U . . .
C38 C 0.4019(4) 0.4401(3) 0.4525(3) 0.059(2) Uani 1 1 d . . . . .
H38 H 0.426171 0.472728 0.463735 0.070 Uiso 1 1 calc DR U . . .
C47 C 0.2918(4) 0.4627(3) 0.3144(3) 0.054(2) Uani 1 1 d . . . . .
C2 C 0.8685(5) 0.3161(5) 0.3343(4) 0.081(3) Uani 1 1 d . . . . .
H2 H 0.879113 0.281486 0.324332 0.098 Uiso 1 1 calc R U . . .
C40 C 0.4136(4) 0.5293(3) 0.3318(2) 0.0405(16) Uani 1 1 d . . . . .
C28 C 0.5787(4) 0.4253(3) 0.4710(2) 0.0499(19) Uani 1 1 d . . . . .
H28 H 0.544768 0.432163 0.485412 0.060 Uiso 1 1 calc R U . . .
C8 C 0.8074(5) 0.2127(4) 0.2606(3) 0.072(3) Uani 1 1 d . . . . .
H8 H 0.834282 0.206667 0.291999 0.087 Uiso 1 1 calc R U . . .
C12 C 0.7149(6) 0.2573(4) 0.2041(3) 0.091(4) Uani 1 1 d . . . . .
H12 H 0.677867 0.282067 0.196407 0.109 Uiso 1 1 calc R U . . .
C37 C 0.3583(5) 0.4236(4) 0.4737(3) 0.075(3) Uani 1 1 d . . . . .
H37 H 0.352508 0.443684 0.499110 0.090 Uiso 1 1 calc R U . . .
C6 C 0.7873(5) 0.3846(4) 0.3372(3) 0.077(3) Uani 1 1 d . . . . .
H6 H 0.741555 0.397057 0.327902 0.092 Uiso 1 1 calc R U . . .
C31 C 0.6771(4) 0.4051(3) 0.4301(3) 0.0524(19) Uani 1 1 d . . . . .
H31 H 0.711263 0.398619 0.415856 0.063 Uiso 1 1 calc R U . . .
C43 C 0.3167(5) 0.5126(4) 0.1569(3) 0.067(2) Uani 1 1 d . . . . .
H43 H 0.332492 0.502491 0.131743 0.080 Uiso 1 1 calc R U . . .
C46 C 0.2687(5) 0.5401(4) 0.2289(3) 0.071(3) Uani 1 1 d . . . . .
H46 H 0.251574 0.549375 0.253673 0.085 Uiso 1 1 calc R U . . .
C48 C 0.2766(5) 0.4885(4) 0.3503(3) 0.065(2) Uani 1 1 d . . . . .
H48 H 0.305370 0.517001 0.366415 0.077 Uiso 1 1 calc R U . . .
C3 C 0.9202(5) 0.3509(6) 0.3599(5) 0.102(4) Uani 1 1 d . . . . .
H3 H 0.966260 0.339603 0.367267 0.122 Uiso 1 1 calc R U . . .
C35 C 0.3304(8) 0.3496(6) 0.4216(5) 0.127(6) Uani 1 1 d . . . . .
H35 H 0.305382 0.317128 0.411135 0.152 Uiso 1 1 calc R U . . .
C5 C 0.8378(6) 0.4180(5) 0.3637(4) 0.098(4) Uani 1 1 d . . . . .
H5 H 0.827237 0.452097 0.374552 0.118 Uiso 1 1 calc R U . . .
C7 C 0.7534(5) 0.2492(4) 0.2506(3) 0.062(2) Uani 1 1 d . . . . .
C45 C 0.2387(5) 0.5616(4) 0.1848(3) 0.077(3) Uani 1 1 d . . . . .
H45 H 0.201079 0.585675 0.179322 0.092 Uiso 1 1 calc R U . . .
C9 C 0.8221(7) 0.1854(5) 0.2251(4) 0.097(4) Uani 1 1 d . . . . .
H9 H 0.859152 0.160528 0.232518 0.116 Uiso 1 1 calc R U . . .
C49 C 0.2215(6) 0.4746(5) 0.3635(4) 0.095(4) Uani 1 1 d . . . . .
H49 H 0.212841 0.493430 0.388525 0.114 Uiso 1 1 calc R U . . .
C51 C 0.1925(7) 0.4069(7) 0.3048(6) 0.144(7) Uani 1 1 d . . . . .
H51 H 0.164178 0.377859 0.289121 0.173 Uiso 1 1 calc R U . . .
C44 C 0.2631(5) 0.5482(4) 0.1493(3) 0.077(3) Uani 1 1 d . . . . .
H44 H 0.243064 0.563532 0.119288 0.092 Uiso 1 1 calc R U . . .
C4 C 0.9057(6) 0.4006(6) 0.3744(4) 0.098(4) Uani 1 1 d . . . . .
H4 H 0.941612 0.423600 0.391729 0.118 Uiso 1 1 calc R U . . .
C11 C 0.7308(7) 0.2291(5) 0.1689(4) 0.105(5) Uani 1 1 d . . . . .
H11 H 0.704204 0.234767 0.137402 0.126 Uiso 1 1 calc R U . . .
C10 C 0.7847(7) 0.1932(4) 0.1792(4) 0.099(4) Uani 1 1 d . . . . .
H10 H 0.795587 0.174208 0.155042 0.119 Uiso 1 1 calc R U . . .
C36 C 0.3219(7) 0.3771(5) 0.4584(4) 0.101(4) Uani 1 1 d . . . . .
H36 H 0.290880 0.364016 0.473443 0.122 Uiso 1 1 calc R U . . .
C50 C 0.1783(8) 0.4334(7) 0.3410(6) 0.146(7) Uani 1 1 d . . . . .
H50 H 0.139986 0.423561 0.350124 0.175 Uiso 1 1 calc R U . . .
C52 C 0.2477(6) 0.4222(5) 0.2912(4) 0.095(4) Uani 1 1 d . . . . .
H52 H 0.255565 0.404600 0.265399 0.114 Uiso 1 1 calc R U . . .
B13 B 0.7625(5) 0.1996(4) 0.4268(3) 0.055(2) Uani 1 1 d . . . . .
H13 H 0.804028 0.193483 0.460562 0.066 Uiso 1 1 calc R U . . .
B12 B 0.6812(5) 0.1700(4) 0.4155(3) 0.051(2) Uani 1 1 d . . . . .
H12A H 0.667780 0.144298 0.441974 0.061 Uiso 1 1 calc R U . . .
B14 B 0.6904(5) 0.2419(4) 0.4224(3) 0.050(2) Uani 1 1 d . . . . .
H14 H 0.682959 0.263751 0.452970 0.060 Uiso 1 1 calc R U . . .
B11 B 0.6488(5) 0.1548(3) 0.3553(3) 0.053(2) Uani 1 1 d . . . . .
H11A H 0.614301 0.119285 0.341928 0.063 Uiso 1 1 calc R U . . .
B15 B 0.6651(5) 0.2710(3) 0.3657(3) 0.045(2) Uani 1 1 d . . . . .
H15 H 0.641723 0.312515 0.358500 0.054 Uiso 1 1 calc R U . . .
B16 B 0.7522(5) 0.2617(4) 0.3969(3) 0.054(2) Uani 1 1 d . . . . .
H16A H 0.786794 0.297078 0.410667 0.064 Uiso 1 1 calc R U . . .
B18 B 0.7358(5) 0.1467(4) 0.3857(3) 0.056(2) Uani 1 1 d . . . . .
H18A H 0.759566 0.105323 0.392488 0.067 Uiso 1 1 calc R U . . .
B19 B 0.7096(5) 0.1758(3) 0.3292(3) 0.052(2) Uani 1 1 d . . . . .
H19A H 0.716252 0.154747 0.297999 0.062 Uiso 1 1 calc R U . . .
B17 B 0.7799(5) 0.2029(4) 0.3734(3) 0.054(2) Uani 1 1 d . . . . .
H17A H 0.832713 0.199473 0.371231 0.065 Uiso 1 1 calc R U . . .
B2 B 0.4300(5) 0.6094(3) 0.3984(3) 0.047(2) Uani 1 1 d D . . . .
H2A H 0.397928 0.622899 0.420137 0.057 Uiso 1 1 calc DR U . A 1
B1 B 0.4856(4) 0.5529(3) 0.4198(3) 0.046(2) Uani 1 1 d . . . . .
H1 H 0.480283 0.535819 0.452848 0.055 Uiso 1 1 calc DR U . . .
B3 B 0.3838(4) 0.5887(3) 0.3383(3) 0.0425(19) Uani 1 1 d D . . . .
H3A H 0.327086 0.589939 0.329566 0.051 Uiso 1 1 calc R U . . .
B6 B 0.5158(5) 0.6101(4) 0.4024(3) 0.055(2) Uani 1 1 d . . . . .
H6A H 0.551061 0.638250 0.428000 0.065 Uiso 1 1 calc R U . . .
B10 B 0.6388(5) 0.2162(4) 0.3246(3) 0.049(2) Uani 1 1 d . . . . .
H10A H 0.597634 0.221350 0.290464 0.059 Uiso 1 1 calc R U . . .
B4 B 0.4441(5) 0.5837(4) 0.3069(3) 0.050(2) Uani 1 1 d . . . . .
H4A H 0.431618 0.593386 0.268974 0.060 Uiso 1 1 calc R U . . .
B5 B 0.4522(5) 0.6337(3) 0.3502(3) 0.049(2) Uani 1 1 d . . . . .
H5A H 0.443921 0.677679 0.340445 0.058 Uiso 1 1 calc R U . . .
B7 B 0.5249(5) 0.5966(3) 0.3462(3) 0.049(2) Uani 1 1 d . . . . .
H7 H 0.565663 0.616216 0.334605 0.059 Uiso 1 1 calc R U . . .
B8 B 0.4979(4) 0.5294(3) 0.3320(3) 0.0423(18) Uani 1 1 d . . . . .
H8A H 0.519851 0.502389 0.310453 0.051 Uiso 1 1 calc R U . . .
B9 B 0.5436(4) 0.5458(3) 0.3896(3) 0.0452(19) Uani 1 1 d . . . . .
H9A H 0.596499 0.530102 0.405858 0.054 Uiso 1 1 calc R U . . .
H2B H 0.391(6) 0.581(5) 0.3762(6) 0.22(8) Uiso 1 1 d D . . B 2

loop_
_atom_site_aniso_label
_atom_site_aniso_U_11
_atom_site_aniso_U_22
_atom_site_aniso_U_33
_atom_site_aniso_U_23
_atom_site_aniso_U_13
_atom_site_aniso_U_12
Au1 0.0545(2) 0.03542(15) 0.03733(15) 0.00564(11) 0.01510(13) 0.00530(13)
Au2 0.04524(17) 0.03179(14) 0.02911(14) -0.00534(10) 0.00641(11) 0.00120(11)
Au4 0.0533(2) 0.05080(19) 0.04163(17) 0.01817(13) 0.01526(14) 0.01730(14)
Au3 0.0456(2) 0.03227(19) 0.02814(18) 0.000 0.00874(16) 0.000
P55 0.0487(10) 0.0338(8) 0.0295(8) -0.0037(6) 0.0088(7) 0.0039(7)
P12 0.0638(13) 0.0391(10) 0.0403(9) 0.0093(8) 0.0195(9) 0.0059(9)
P37 0.0448(10) 0.0401(9) 0.0340(8) -0.0064(7) 0.0030(7) 0.0068(8)
P7 0.0543(12) 0.0544(11) 0.0457(10) 0.0211(9) 0.0181(9) 0.0230(9)
C15 0.065(5) 0.055(5) 0.045(4) 0.001(3) 0.018(4) -0.005(4)
C13 0.056(5) 0.048(4) 0.039(4) 0.009(3) 0.020(3) 0.016(3)
C18 0.150(11) 0.074(7) 0.054(5) -0.009(5) 0.051(6) -0.023(7)
C19 0.091(8) 0.100(8) 0.057(5) 0.026(5) 0.028(5) 0.003(6)
C16 0.154(11) 0.045(5) 0.054(5) 0.002(4) 0.046(6) -0.003(6)
C20 0.101(8) 0.071(6) 0.054(5) 0.018(4) 0.035(5) 0.025(5)
C17 0.195(14) 0.061(6) 0.056(6) -0.003(5) 0.061(7) -0.020(7)
C39 0.048(4) 0.035(3) 0.028(3) -0.004(3) 0.001(3) 0.007(3)
C42 0.051(4) 0.045(4) 0.038(4) 0.001(3) 0.012(3) -0.003(3)
C32 0.047(4) 0.048(4) 0.048(4) -0.007(3) 0.016(3) 0.005(3)
C21 0.075(6) 0.047(4) 0.045(4) 0.011(3) 0.018(4) 0.003(4)
C33 0.048(4) 0.055(4) 0.042(4) -0.010(3) 0.007(3) -0.001(4)
C22 0.132(10) 0.069(6) 0.054(5) 0.003(5) 0.015(6) -0.023(6)
C41 0.041(4) 0.052(4) 0.040(4) -0.001(3) 0.000(3) 0.011(3)
C23 0.136(11) 0.068(7) 0.077(7) -0.002(6) 0.018(7) -0.013(7)
C26 0.171(14) 0.063(7) 0.086(8) 0.020(6) 0.012(8) -0.042(8)
C25 0.216(18) 0.085(9) 0.117(11) 0.018(8) 0.007(11) -0.081(11)
C24 0.127(11) 0.065(7) 0.120(10) -0.017(7) 0.037(9) -0.031(7)
C14 0.068(5) 0.034(3) 0.033(3) 0.003(3) 0.010(3) 0.014(3)
C27 0.048(4) 0.024(3) 0.046(4) -0.001(3) 0.010(3) 0.002(3)
C34 0.112(8) 0.068(6) 0.074(6) -0.030(5) 0.055(6) -0.039(6)
C1 0.054(5) 0.078(6) 0.062(5) 0.029(4) 0.029(4) 0.018(4)
C29 0.069(6) 0.068(5) 0.041(4) 0.006(4) 0.005(4) 0.012(5)
C30 0.062(6) 0.053(5) 0.057(5) 0.010(4) -0.001(4) 0.013(4)
C38 0.066(6) 0.065(5) 0.042(4) -0.011(4) 0.013(4) -0.001(4)
C47 0.049(5) 0.059(5) 0.050(4) -0.015(4) 0.008(4) 0.000(4)
C2 0.064(7) 0.097(8) 0.086(7) 0.021(6) 0.029(6) 0.018(6)
C40 0.044(4) 0.034(3) 0.038(3) 0.003(3) 0.006(3) 0.006(3)
C28 0.062(5) 0.052(4) 0.028(3) 0.005(3) 0.004(3) 0.014(4)
C8 0.075(6) 0.094(7) 0.055(5) 0.016(5) 0.032(5) 0.035(6)
C12 0.132(10) 0.092(8) 0.050(5) 0.019(5) 0.031(6) 0.066(7)
C37 0.088(7) 0.094(7) 0.055(5) -0.021(5) 0.040(5) -0.020(6)
C6 0.064(6) 0.076(7) 0.082(7) 0.018(5) 0.011(5) 0.018(5)
C31 0.055(5) 0.043(4) 0.056(5) 0.007(3) 0.013(4) 0.007(4)
C43 0.071(6) 0.082(6) 0.049(5) 0.014(4) 0.022(4) -0.005(5)
C46 0.068(6) 0.086(7) 0.046(4) -0.002(4) 0.001(4) 0.028(5)
C48 0.059(5) 0.070(6) 0.070(6) -0.018(5) 0.029(5) -0.007(4)
C3 0.044(6) 0.124(11) 0.139(11) 0.027(9) 0.029(7) 0.009(7)
C35 0.155(13) 0.138(12) 0.122(10) -0.066(9) 0.094(10) -0.096(10)
C5 0.083(8) 0.084(8) 0.112(9) 0.007(7) 0.006(7) 0.000(7)
C7 0.078(6) 0.065(5) 0.050(4) 0.022(4) 0.030(4) 0.023(5)
C45 0.062(6) 0.098(8) 0.058(5) 0.013(5) -0.001(5) 0.034(5)
C9 0.138(11) 0.085(7) 0.088(7) 0.032(6) 0.065(8) 0.062(8)
C49 0.097(9) 0.108(9) 0.098(8) -0.029(7) 0.057(7) -0.021(7)
C51 0.109(11) 0.178(15) 0.173(14) -0.107(12) 0.083(11) -0.074(11)
C44 0.080(7) 0.079(7) 0.056(5) 0.017(5) -0.001(5) 0.006(5)
C4 0.083(9) 0.111(10) 0.097(8) 0.029(7) 0.022(7) 0.002(7)
C11 0.164(13) 0.096(8) 0.062(6) 0.019(6) 0.046(7) 0.064(9)
C10 0.171(13) 0.074(7) 0.073(7) 0.028(5) 0.066(8) 0.046(8)
C36 0.120(10) 0.125(10) 0.083(7) -0.025(7) 0.066(7) -0.054(8)
C50 0.112(11) 0.199(17) 0.168(14) -0.079(13) 0.102(11) -0.063(12)
C52 0.093(8) 0.113(9) 0.092(8) -0.053(7) 0.049(7) -0.047(7)
B13 0.063(6) 0.059(6) 0.044(5) 0.022(4) 0.019(4) 0.019(5)
B12 0.069(6) 0.047(5) 0.037(4) 0.011(4) 0.017(4) 0.011(4)
B14 0.068(6) 0.045(5) 0.033(4) 0.005(3) 0.011(4) 0.009(4)
B11 0.077(7) 0.031(4) 0.051(5) 0.004(4) 0.022(5) 0.015(4)
B15 0.058(5) 0.042(4) 0.034(4) 0.003(3) 0.012(4) 0.015(4)
B16 0.062(6) 0.062(6) 0.036(4) 0.008(4) 0.013(4) 0.018(5)
B18 0.076(7) 0.049(5) 0.047(5) 0.011(4) 0.024(5) 0.021(5)
B19 0.081(7) 0.036(4) 0.039(4) 0.008(3) 0.019(4) 0.018(4)
B17 0.058(6) 0.061(6) 0.038(4) 0.019(4) 0.009(4) 0.020(5)
B2 0.053(5) 0.041(4) 0.043(4) -0.011(3) 0.008(4) 0.009(4)
B1 0.062(6) 0.037(4) 0.032(4) -0.009(3) 0.006(4) 0.015(4)
B3 0.047(5) 0.030(4) 0.047(4) -0.002(3) 0.010(4) 0.014(3)
B6 0.069(6) 0.044(5) 0.043(5) -0.011(4) 0.007(4) 0.005(4)
B10 0.067(6) 0.044(5) 0.035(4) 0.007(3) 0.014(4) 0.011(4)
B4 0.059(6) 0.047(5) 0.041(4) -0.001(4) 0.009(4) 0.011(4)
B5 0.060(6) 0.032(4) 0.045(4) -0.003(3) 0.003(4) 0.011(4)
B7 0.051(5) 0.037(4) 0.055(5) -0.003(4) 0.012(4) -0.004(4)
B8 0.049(5) 0.031(4) 0.048(5) -0.003(3) 0.017(4) 0.000(3)
B9 0.044(5) 0.037(4) 0.047(4) -0.005(3) 0.004(4) -0.004(4)

loop_
_atom_type_symbol
_atom_type_description
_atom_type_scat_dispersion_real
_atom_type_scat_dispersion_imag
_atom_type_scat_source
C C 0.0181 0.0091 'International Tables Vol C Tables 4.2.6.8 and 6.1.1.4'
H H 0.0000 0.0000 'International Tables Vol C Tables 4.2.6.8 and 6.1.1.4'
Au Au -4.4197 7.2980 'International Tables Vol C Tables 4.2.6.8 and 6.1.1.4'
B B 0.0090 0.0039 'International Tables Vol C Tables 4.2.6.8 and 6.1.1.4'
P P 0.2955 0.4335 'International Tables Vol C Tables 4.2.6.8 and 6.1.1.4'

loop_
_geom_angle_atom_site_label_1
_geom_angle_atom_site_label_2
_geom_angle_atom_site_label_3
_geom_angle
_geom_angle_site_symmetry_1
_geom_angle_site_symmetry_3
_geom_angle_publ_flag
Au2 Au1 Au4 52.017(9) . 2_655 ?
Au2 Au1 Au3 60.060(10) . . ?
Au3 Au1 Au4 52.547(8) . 2_655 ?
P12 Au1 Au2 158.55(5) . . ?
P12 Au1 Au4 138.11(5) . 2_655 ?
P12 Au1 Au3 140.92(5) . . ?
Au1 Au2 Au3 62.675(11) . . ?
Au4 Au2 Au1 75.403(12) 2_655 . ?
Au4 Au2 Au3 60.362(10) 2_655 . ?
P55 Au2 Au1 95.41(4) . . ?
P55 Au2 Au4 155.14(5) . 2_655 ?
P55 Au2 Au3 135.82(5) . . ?
P55 Au2 P37 83.45(6) . . ?
P37 Au2 Au1 164.35(5) . . ?
P37 Au2 Au4 99.19(4) . 2_655 ?
P37 Au2 Au3 127.77(4) . . ?
Au2 Au4 Au1 52.580(10) 2_655 2_655 ?
Au2 Au4 Au3 61.660(11) 2_655 . ?
Au3 Au4 Au1 55.503(9) . 2_655 ?
P7 Au4 Au1 129.36(6) . 2_655 ?
P7 Au4 Au2 147.61(5) . 2_655 ?
P7 Au4 Au3 150.33(5) . . ?
Au1 Au3 Au1 125.765(18) . 2_655 ?
Au2 Au3 Au1 155.844(9) . 2_655 ?
Au2 Au3 Au1 57.262(9) 2_655 2_655 ?
Au2 Au3 Au1 57.264(9) . . ?
Au2 Au3 Au1 155.844(9) 2_655 . ?
Au2 Au3 Au2 131.883(19) . 2_655 ?
Au4 Au3 Au1 98.761(11) 2_655 2_655 ?
Au4 Au3 Au1 71.951(11) . 2_655 ?
Au4 Au3 Au1 71.951(11) 2_655 . ?
Au4 Au3 Au1 98.763(11) . . ?
Au4 Au3 Au2 57.977(9) . 2_655 ?
Au4 Au3 Au2 132.151(10) 2_655 2_655 ?
Au4 Au3 Au2 132.151(10) . . ?
Au4 Au3 Au2 57.981(9) 2_655 . ?
Au4 Au3 Au4 160.10(2) 2_655 . ?
C39 P55 Au2 104.2(2) . . ?
C33 P55 Au2 109.8(2) . . ?
C33 P55 C39 107.6(4) . . ?
C33 P55 C27 108.8(3) . . ?
C27 P55 Au2 120.5(2) . . ?
C27 P55 C39 105.0(3) . . ?
C15 P12 Au1 112.0(3) . . ?
C15 P12 C14 106.4(4) . . ?
C21 P12 Au1 114.4(3) . . ?
C21 P12 C15 110.2(4) . . ?
C21 P12 C14 103.8(4) . . ?
C14 P12 Au1 109.3(2) . . ?
C41 P37 Au2 123.3(3) . . ?
C41 P37 C40 108.7(3) . . ?
C47 P37 Au2 110.4(3) . . ?
C47 P37 C41 103.3(4) . . ?
C47 P37 C40 107.1(3) . . ?
C40 P37 Au2 103.3(2) . . ?
C13 P7 Au4 108.4(3) . . ?
C1 P7 Au4 114.7(3) . . ?
C1 P7 C13 104.3(4) . . ?
C7 P7 Au4 110.7(3) . . ?
C7 P7 C13 108.6(4) . . ?
C7 P7 C1 109.9(4) . . ?
C16 C15 P12 117.2(6) . . ?
C16 C15 C20 118.0(8) . . ?
C20 C15 P12 124.7(7) . . ?
B15 C13 P7 113.0(5) . . ?
B15 C13 B16 62.2(5) . . ?
B15 C13 B19 114.4(6) . . ?
B15 C13 B17 113.9(6) . . ?
B15 C13 B10 63.9(5) . . ?
B16 C13 P7 120.0(6) . . ?
B19 C13 P7 120.1(5) . . ?
B19 C13 B16 113.5(6) . . ?
B19 C13 B17 62.1(5) . . ?
B17 C13 P7 124.3(6) . . ?
B17 C13 B16 62.2(5) . . ?
B10 C13 P7 114.1(5) . . ?
B10 C13 B16 114.0(6) . . ?
B10 C13 B19 61.2(5) . . ?
B10 C13 B17 112.6(6) . . ?
C19 C18 H18 118.9 . . ?
C17 C18 H18 118.9 . . ?
C17 C18 C19 122.1(9) . . ?
C18 C19 H19 120.7 . . ?
C18 C19 C20 118.5(9) . . ?
C20 C19 H19 120.7 . . ?
C15 C16 H16 119.3 . . ?
C15 C16 C17 121.5(9) . . ?
C17 C16 H16 119.3 . . ?
C15 C20 H20 119.7 . . ?
C19 C20 C15 120.7(9) . . ?
C19 C20 H20 119.7 . . ?
C18 C17 C16 119.1(10) . . ?
C18 C17 H17 120.5 . . ?
C16 C17 H17 120.5 . . ?
C40 C39 P55 115.6(4) . . ?
C40 C39 B1 112.0(5) . . ?
C40 C39 B8 62.8(4) . . ?
C40 C39 B9 111.1(5) . . ?
B1 C39 P55 125.7(5) . . ?
B1 C39 B8 112.1(6) . . ?
B1 C39 B9 61.8(5) . . ?
B8 C39 P55 111.9(4) . . ?
B9 C39 P55 119.3(5) . . ?
B9 C39 B8 60.3(5) . . ?
C41 C42 H42 120.1 . . ?
C41 C42 C43 119.7(8) . . ?
C43 C42 H42 120.1 . . ?
C27 C32 H32 120.4 . . ?
C31 C32 H32 120.4 . . ?
C31 C32 C27 119.2(7) . . ?
C22 C21 P12 117.5(7) . . ?
C22 C21 C26 118.4(9) . . ?
C26 C21 P12 124.1(7) . . ?
C34 C33 P55 117.8(6) . . ?
C38 C33 P55 128.8(6) . . ?
C38 C33 C34 113.4(8) . . ?
C21 C22 H22 119.6 . . ?
C21 C22 C23 120.7(10) . . ?
C23 C22 H22 119.6 . . ?
C42 C41 P37 120.3(6) . . ?
C42 C41 C46 119.5(7) . . ?
C46 C41 P37 120.2(6) . . ?
C22 C23 H23 119.4 . . ?
C24 C23 C22 121.1(11) . . ?
C24 C23 H23 119.4 . . ?
C21 C26 H26 119.9 . . ?
C21 C26 C25 120.3(11) . . ?
C25 C26 H26 119.9 . . ?
C26 C25 H25 119.2 . . ?
C24 C25 C26 121.6(12) . . ?
C24 C25 H25 119.2 . . ?
C23 C24 H24 121.3 . . ?
C25 C24 C23 117.4(11) . . ?
C25 C24 H24 121.3 . . ?
B12 C14 P12 126.2(5) . . ?
B12 C14 B11 61.2(5) . . ?
B14 C14 P12 119.9(5) . . ?
B14 C14 B12 62.0(5) . . ?
B14 C14 B11 112.4(6) . . ?
B14 C14 B15 61.7(5) . . ?
B11 C14 P12 122.0(6) . . ?
B15 C14 P12 113.7(5) . . ?
B15 C14 B12 111.7(6) . . ?
B15 C14 B11 111.9(6) . . ?
B10 C14 P12 114.7(5) . . ?
B10 C14 B12 110.7(6) . . ?
B10 C14 B14 112.9(6) . . ?
B10 C14 B11 60.4(5) . . ?
B10 C14 B15 62.7(5) . . ?
C32 C27 P55 117.6(5) . . ?
C28 C27 P55 122.9(6) . . ?
C28 C27 C32 119.5(7) . . ?
C33 C34 H34 119.7 . . ?
C35 C34 C33 120.7(9) . . ?
C35 C34 H34 119.7 . . ?
C2 C1 P7 122.3(8) . . ?
C6 C1 P7 118.0(7) . . ?
C6 C1 C2 119.7(10) . . ?
C30 C29 H29 119.8 . . ?
C28 C29 H29 119.8 . . ?
C28 C29 C30 120.5(8) . . ?
C29 C30 H30 120.5 . . ?
C31 C30 C29 119.0(8) . . ?
C31 C30 H30 120.5 . . ?
C33 C38 H38 116.7 . . ?
C37 C38 C33 126.6(8) . . ?
C37 C38 H38 116.7 . . ?
C48 C47 P37 126.7(7) . . ?
C48 C47 C52 117.0(9) . . ?
C52 C47 P37 116.4(7) . . ?
C1 C2 H2 120.6 . . ?
C1 C2 C3 118.7(11) . . ?
C3 C2 H2 120.6 . . ?
C39 C40 P37 115.5(4) . . ?
C39 C40 B3 112.8(5) . . ?
C39 C40 B4 111.3(6) . . ?
C39 C40 B8 62.9(5) . . ?
B3 C40 P37 123.4(5) . . ?
B3 C40 B4 64.2(5) . . ?
B3 C40 B8 114.6(6) . . ?
B4 C40 P37 119.4(5) . . ?
B8 C40 P37 112.5(5) . . ?
B8 C40 B4 60.2(5) . . ?
C27 C28 H28 119.7 . . ?
C29 C28 C27 120.6(8) . . ?
C29 C28 H28 119.7 . . ?
C7 C8 H8 119.9 . . ?
C9 C8 H8 119.9 . . ?
C9 C8 C7 120.3(9) . . ?
C7 C12 H12 120.0 . . ?
C11 C12 H12 120.0 . . ?
C11 C12 C7 120.1(9) . . ?
C38 C37 H37 120.7 . . ?
C38 C37 C36 118.6(9) . . ?
C36 C37 H37 120.7 . . ?
C1 C6 H6 119.3 . . ?
C5 C6 C1 121.5(10) . . ?
C5 C6 H6 119.3 . . ?
C32 C31 H31 119.5 . . ?
C30 C31 C32 121.0(8) . . ?
C30 C31 H31 119.5 . . ?
C42 C43 H43 119.7 . . ?
C44 C43 C42 120.6(9) . . ?
C44 C43 H43 119.7 . . ?
C41 C46 H46 120.0 . . ?
C45 C46 C41 120.0(9) . . ?
C45 C46 H46 120.0 . . ?
C47 C48 H48 118.8 . . ?
C49 C48 C47 122.3(9) . . ?
C49 C48 H48 118.8 . . ?
C2 C3 H3 119.4 . . ?
C4 C3 C2 121.2(11) . . ?
C4 C3 H3 119.4 . . ?
C34 C35 H35 119.5 . . ?
C36 C35 C34 121.1(10) . . ?
C36 C35 H35 119.5 . . ?
C6 C5 H5 120.7 . . ?
C6 C5 C4 118.5(12) . . ?
C4 C5 H5 120.7 . . ?
C8 C7 P7 125.3(7) . . ?
C8 C7 C12 118.5(8) . . ?
C12 C7 P7 116.2(7) . . ?
C46 C45 H45 120.0 . . ?
C44 C45 C46 120.0(9) . . ?
C44 C45 H45 120.0 . . ?
C8 C9 H9 119.2 . . ?
C10 C9 C8 121.7(10) . . ?
C10 C9 H9 119.2 . . ?
C48 C49 H49 119.7 . . ?
C48 C49 C50 120.7(10) . . ?
C50 C49 H49 119.7 . . ?
C50 C51 H51 119.8 . . ?
C50 C51 C52 120.5(12) . . ?
C52 C51 H51 119.8 . . ?
C43 C44 H44 119.9 . . ?
C45 C44 C43 120.2(8) . . ?
C45 C44 H44 119.9 . . ?
C3 C4 C5 120.2(13) . . ?
C3 C4 H4 119.9 . . ?
C5 C4 H4 119.9 . . ?
C12 C11 H11 119.5 . . ?
C10 C11 C12 121.0(10) . . ?
C10 C11 H11 119.5 . . ?
C9 C10 C11 118.4(10) . . ?
C9 C10 H10 120.8 . . ?
C11 C10 H10 120.8 . . ?
C37 C36 H36 120.3 . . ?
C35 C36 C37 119.5(10) . . ?
C35 C36 H36 120.3 . . ?
C49 C50 C51 118.1(12) . . ?
C49 C50 H50 121.0 . . ?
C51 C50 H50 121.0 . . ?
C47 C52 C51 121.4(10) . . ?
C47 C52 H52 119.3 . . ?
C51 C52 H52 119.3 . . ?
B12 B13 H13 122.3 . . ?
B12 B13 B14 60.1(5) . . ?
B14 B13 H13 121.9 . . ?
B16 B13 H13 121.4 . . ?
B16 B13 B12 107.7(7) . . ?
B16 B13 B14 59.4(5) . . ?
B16 B13 B18 108.6(6) . . ?
B16 B13 B17 61.0(5) . . ?
B18 B13 H13 121.8 . . ?
B18 B13 B12 59.4(6) . . ?
B18 B13 B14 107.8(7) . . ?
B17 B13 H13 121.6 . . ?
B17 B13 B12 107.3(7) . . ?
B17 B13 B14 108.1(6) . . ?
B17 B13 B18 59.8(6) . . ?
C14 B12 B13 106.2(6) . . ?
C14 B12 H12A 123.5 . . ?
C14 B12 B14 59.0(5) . . ?
C14 B12 B11 59.8(4) . . ?
C14 B12 B18 106.3(6) . . ?
B13 B12 H12A 121.9 . . ?
B13 B12 B14 60.6(5) . . ?
B13 B12 B11 108.4(7) . . ?
B14 B12 H12A 121.1 . . ?
B11 B12 H12A 121.2 . . ?
B11 B12 B14 108.7(6) . . ?
B18 B12 B13 60.1(6) . . ?
B18 B12 H12A 121.9 . . ?
B18 B12 B14 108.7(7) . . ?
B18 B12 B11 59.9(5) . . ?
C14 B14 B13 105.2(6) . . ?
C14 B14 B12 59.1(5) . . ?
C14 B14 H14 123.6 . . ?
C14 B14 B15 59.1(5) . . ?
C14 B14 B16 105.9(6) . . ?
B13 B14 H14 123.0 . . ?
B12 B14 B13 59.3(5) . . ?
B12 B14 H14 122.2 . . ?
B15 B14 B13 107.0(6) . . ?
B15 B14 B12 107.3(6) . . ?
B15 B14 H14 121.8 . . ?
B16 B14 B13 59.2(5) . . ?
B16 B14 B12 106.8(7) . . ?
B16 B14 H14 122.5 . . ?
B16 B14 B15 60.1(5) . . ?
C14 B11 B12 59.0(5) . . ?
C14 B11 H11A 124.0 . . ?
C14 B11 B18 105.3(6) . . ?
C14 B11 B19 105.4(6) . . ?
C14 B11 B10 59.3(4) . . ?
B12 B11 H11A 121.8 . . ?
B18 B11 B12 59.4(5) . . ?
B18 B11 H11A 122.3 . . ?
B18 B11 B19 60.5(5) . . ?
B19 B11 B12 107.8(7) . . ?
B19 B11 H11A 122.2 . . ?
B10 B11 B12 107.9(6) . . ?
B10 B11 H11A 121.6 . . ?
B10 B11 B18 107.9(7) . . ?
B10 B11 B19 59.5(5) . . ?
C13 B15 C14 102.8(6) . . ?
C13 B15 B14 105.8(6) . . ?
C13 B15 H15 124.2 . . ?
C13 B15 B16 60.1(5) . . ?
C13 B15 B10 58.5(5) . . ?
C14 B15 B14 59.1(5) . . ?
C14 B15 H15 124.7 . . ?
C14 B15 B16 105.3(6) . . ?
C14 B15 B10 58.5(4) . . ?
B14 B15 H15 122.2 . . ?
B14 B15 B10 107.4(6) . . ?
B16 B15 B14 59.4(5) . . ?
B16 B15 H15 121.8 . . ?
B16 B15 B10 108.0(6) . . ?
B10 B15 H15 121.9 . . ?
C13 B16 B13 104.8(7) . . ?
C13 B16 B14 104.9(7) . . ?
C13 B16 B15 57.8(5) . . ?
C13 B16 H16A 125.3 . . ?
C13 B16 B17 58.4(5) . . ?
B13 B16 B14 61.4(5) . . ?
B13 B16 B15 109.1(7) . . ?
B13 B16 H16A 121.6 . . ?
B13 B16 B17 59.7(5) . . ?
B14 B16 B15 60.5(5) . . ?
B14 B16 H16A 121.4 . . ?
B14 B16 B17 108.6(7) . . ?
B15 B16 H16A 121.7 . . ?
B15 B16 B17 107.1(7) . . ?
B17 B16 H16A 121.9 . . ?
B13 B18 H18A 121.1 . . ?
B13 B18 B19 108.4(6) . . ?
B12 B18 B13 60.5(5) . . ?
B12 B18 B11 60.7(5) . . ?
B12 B18 H18A 121.3 . . ?
B12 B18 B19 108.2(6) . . ?
B12 B18 B17 108.4(7) . . ?
B11 B18 B13 109.2(6) . . ?
B11 B18 H18A 121.2 . . ?
B11 B18 B19 59.8(5) . . ?
B19 B18 H18A 121.8 . . ?
B17 B18 B13 60.1(5) . . ?
B17 B18 B11 108.4(6) . . ?
B17 B18 H18A 121.6 . . ?
B17 B18 B19 60.2(5) . . ?
C13 B19 B11 105.3(6) . . ?
C13 B19 B18 104.6(6) . . ?
C13 B19 H19A 124.2 . . ?
C13 B19 B17 59.1(5) . . ?
C13 B19 B10 59.3(5) . . ?
B11 B19 B18 59.7(5) . . ?
B11 B19 H19A 122.4 . . ?
B11 B19 B17 107.8(6) . . ?
B18 B19 H19A 122.9 . . ?
B17 B19 B18 59.5(5) . . ?
B17 B19 H19A 121.4 . . ?
B10 B19 B11 59.9(5) . . ?
B10 B19 B18 107.6(6) . . ?
B10 B19 H19A 121.2 . . ?
B10 B19 B17 108.6(6) . . ?
C13 B17 B13 105.2(6) . . ?
C13 B17 B16 59.4(5) . . ?
C13 B17 B18 105.0(7) . . ?
C13 B17 B19 58.7(5) . . ?
C13 B17 H17A 124.3 . . ?
B13 B17 B16 59.3(5) . . ?
B13 B17 B19 108.6(7) . . ?
B13 B17 H17A 122.3 . . ?
B16 B17 H17A 121.7 . . ?
B18 B17 B13 60.1(6) . . ?
B18 B17 B16 107.4(7) . . ?
B18 B17 B19 60.4(5) . . ?
B18 B17 H17A 122.4 . . ?
B19 B17 B16 108.4(7) . . ?
B19 B17 H17A 121.0 . . ?
B1 B2 H2A 116.8 . . ?
B1 B2 B3 102.7(5) . . ?
B1 B2 H2B 90(8) . . ?
B3 B2 H2A 116.0 . . ?
B3 B2 H2B 34.8(15) . . ?
B6 B2 H2A 137.4 . . ?
B6 B2 B1 57.1(5) . . ?
B6 B2 B3 105.9(6) . . ?
B6 B2 B5 61.9(5) . . ?
B6 B2 H2B 125(8) . . ?
B5 B2 H2A 137.7 . . ?
B5 B2 B1 104.8(6) . . ?
B5 B2 B3 57.8(5) . . ?
B5 B2 H2B 92(2) . . ?
C39 B1 B2 106.9(5) . . ?
C39 B1 H1 112.7 . . ?
C39 B1 B6 108.9(6) . . ?
C39 B1 B9 61.9(5) . . ?
B2 B1 H1 112.4 . . ?
B6 B1 B2 60.2(5) . . ?
B6 B1 H1 137.7 . . ?
B6 B1 B9 62.1(5) . . ?
B9 B1 B2 111.3(6) . . ?
B9 B1 H1 135.3 . . ?
C40 B3 B2 105.6(5) . . ?
C40 B3 H3A 113.9 . . ?
C40 B3 B4 61.2(5) . . ?
C40 B3 B5 106.2(6) . . ?
C40 B3 H2B 92(8) . . ?
B2 B3 H3A 114.1 . . ?
B2 B3 H2B 34.6(14) . . ?
H3A B3 H2B 92.6 . . ?
B4 B3 B2 107.9(6) . . ?
B4 B3 H3A 136.8 . . ?
B4 B3 H2B 129(8) . . ?
B5 B3 B2 58.9(5) . . ?
B5 B3 H3A 139.2 . . ?
B5 B3 B4 59.8(5) . . ?
B5 B3 H2B 93(2) . . ?
B2 B6 H6A 118.9 . . ?
B2 B6 B5 59.6(5) . . ?
B2 B6 B7 109.8(6) . . ?
B2 B6 B9 111.7(7) . . ?
B1 B6 B2 62.8(5) . . ?
B1 B6 H6A 121.5 . . ?
B1 B6 B5 107.3(7) . . ?
B1 B6 B7 107.4(6) . . ?
B1 B6 B9 60.1(5) . . ?
B5 B6 H6A 123.1 . . ?
B7 B6 H6A 121.9 . . ?
B7 B6 B5 59.8(5) . . ?
B9 B6 H6A 121.2 . . ?
B9 B6 B5 107.1(6) . . ?
B9 B6 B7 59.3(5) . . ?
C13 B10 C14 102.3(6) . . ?
C13 B10 B11 105.9(6) . . ?
C13 B10 B15 57.6(5) . . ?
C13 B10 B19 59.5(5) . . ?
C13 B10 H10A 125.2 . . ?
C14 B10 B11 60.3(4) . . ?
C14 B10 B15 58.8(4) . . ?
C14 B10 B19 107.1(6) . . ?
C14 B10 H10A 123.9 . . ?
B11 B10 B15 108.6(6) . . ?
B11 B10 H10A 121.1 . . ?
B15 B10 H10A 122.0 . . ?
B19 B10 B11 60.6(5) . . ?
B19 B10 B15 107.9(7) . . ?
B19 B10 H10A 121.2 . . ?
C40 B4 B3 54.5(4) . . ?
C40 B4 H4A 127.2 . . ?
C40 B4 B5 100.2(6) . . ?
C40 B4 B7 104.2(6) . . ?
C40 B4 B8 59.9(5) . . ?
B3 B4 H4A 123.5 . . ?
B5 B4 B3 58.7(5) . . ?
B5 B4 H4A 123.4 . . ?
B7 B4 B3 107.8(6) . . ?
B7 B4 H4A 121.4 . . ?
B7 B4 B5 61.4(5) . . ?
B8 B4 B3 106.2(6) . . ?
B8 B4 H4A 121.0 . . ?
B8 B4 B5 108.0(6) . . ?
B8 B4 B7 60.0(5) . . ?
B2 B5 B6 58.5(5) . . ?
B2 B5 H5A 119.1 . . ?
B2 B5 B7 109.0(6) . . ?
B3 B5 B2 63.3(5) . . ?
B3 B5 B6 107.6(6) . . ?
B3 B5 B4 61.5(5) . . ?
B3 B5 H5A 120.6 . . ?
B3 B5 B7 108.1(6) . . ?
B6 B5 H5A 123.4 . . ?
B4 B5 B2 112.9(6) . . ?
B4 B5 B6 107.4(6) . . ?
B4 B5 H5A 120.3 . . ?
B4 B5 B7 59.0(5) . . ?
B7 B5 B6 59.9(5) . . ?
B7 B5 H5A 122.3 . . ?
B6 B7 H7 122.0 . . ?
B4 B7 B6 108.3(7) . . ?
B4 B7 B5 59.6(5) . . ?
B4 B7 H7 121.3 . . ?
B4 B7 B8 60.0(5) . . ?
B4 B7 B9 108.5(6) . . ?
B5 B7 B6 60.3(5) . . ?
B5 B7 H7 122.3 . . ?
B8 B7 B6 106.7(6) . . ?
B8 B7 B5 106.5(6) . . ?
B8 B7 H7 122.8 . . ?
B8 B7 B9 59.7(5) . . ?
B9 B7 B6 59.5(5) . . ?
B9 B7 B5 107.6(7) . . ?
B9 B7 H7 121.7 . . ?
C39 B8 B4 104.1(6) . . ?
C39 B8 B7 104.4(6) . . ?
C39 B8 H8A 125.6 . . ?
C39 B8 B9 59.4(4) . . ?
C40 B8 C39 54.3(4) . . ?
C40 B8 B4 59.9(5) . . ?
C40 B8 B7 104.1(6) . . ?
C40 B8 H8A 125.7 . . ?
C40 B8 B9 103.4(6) . . ?
B4 B8 B7 60.0(5) . . ?
B4 B8 H8A 121.3 . . ?
B7 B8 H8A 123.0 . . ?
B9 B8 B4 109.1(6) . . ?
B9 B8 B7 60.4(5) . . ?
B9 B8 H8A 121.6 . . ?
C39 B9 B6 101.3(6) . . ?
C39 B9 B7 104.6(6) . . ?
C39 B9 B8 60.3(4) . . ?
C39 B9 H9A 126.0 . . ?
B1 B9 C39 56.3(4) . . ?
B1 B9 B6 57.7(5) . . ?
B1 B9 B7 107.1(6) . . ?
B1 B9 B8 107.5(6) . . ?
B1 B9 H9A 123.3 . . ?
B6 B9 H9A 123.6 . . ?
B7 B9 B6 61.2(5) . . ?
B7 B9 H9A 121.8 . . ?
B8 B9 B6 108.3(6) . . ?
B8 B9 B7 59.9(5) . . ?
B8 B9 H9A 120.5 . . ?

loop_
_geom_bond_atom_site_label_1
_geom_bond_atom_site_label_2
_geom_bond_distance
_geom_bond_site_symmetry_2
_geom_bond_publ_flag
Au1 Au2 2.6377(4) . ?
Au1 Au4 3.2139(5) 2_655 ?
Au1 Au3 2.7858(3) . ?
Au1 P12 2.3094(18) . ?
Au2 Au4 2.6177(4) 2_655 ?
Au2 Au3 2.7173(3) . ?
Au2 P55 2.3581(16) . ?
Au2 P37 2.4019(18) . ?
Au4 Au3 2.6834(4) . ?
Au4 P7 2.2881(19) . ?
P55 C39 1.827(7) . ?
P55 C33 1.804(8) . ?
P55 C27 1.813(7) . ?
P12 C15 1.818(8) . ?
P12 C21 1.806(9) . ?
P12 C14 1.860(8) . ?
P37 C41 1.803(7) . ?
P37 C47 1.799(9) . ?
P37 C40 1.822(7) . ?
P7 C13 1.861(7) . ?
P7 C1 1.812(10) . ?
P7 C7 1.801(9) . ?
C15 C16 1.343(12) . ?
C15 C20 1.407(11) . ?
C13 B15 1.692(11) . ?
C13 B16 1.734(11) . ?
C13 B19 1.709(11) . ?
C13 B17 1.717(11) . ?
C13 B10 1.707(13) . ?
C18 H18 0.9500 . ?
C18 C19 1.363(15) . ?
C18 C17 1.336(15) . ?
C19 H19 0.9500 . ?
C19 C20 1.402(13) . ?
C16 H16 0.9500 . ?
C16 C17 1.422(12) . ?
C20 H20 0.9500 . ?
C17 H17 0.9500 . ?
C39 C40 1.593(9) . ?
C39 B1 1.634(9) . ?
C39 B8 1.747(11) . ?
C39 B9 1.732(11) . ?
C42 H42 0.9500 . ?
C42 C41 1.372(10) . ?
C42 C43 1.384(10) . ?
C32 H32 0.9500 . ?
C32 C27 1.385(10) . ?
C32 C31 1.384(11) . ?
C21 C22 1.359(12) . ?
C21 C26 1.366(12) . ?
C33 C34 1.404(11) . ?
C33 C38 1.395(11) . ?
C22 H22 0.9500 . ?
C22 C23 1.385(14) . ?
C41 C46 1.396(11) . ?
C23 H23 0.9500 . ?
C23 C24 1.371(16) . ?
C26 H26 0.9500 . ?
C26 C25 1.385(16) . ?
C25 H25 0.9500 . ?
C25 C24 1.361(17) . ?
C24 H24 0.9500 . ?
C14 B12 1.732(11) . ?
C14 B14 1.730(12) . ?
C14 B11 1.745(10) . ?
C14 B15 1.731(12) . ?
C14 B10 1.726(10) . ?
C27 C28 1.375(9) . ?
C34 H34 0.9500 . ?
C34 C35 1.393(14) . ?
C1 C2 1.389(13) . ?
C1 C6 1.389(14) . ?
C29 H29 0.9500 . ?
C29 C30 1.381(13) . ?
C29 C28 1.368(11) . ?
C30 H30 0.9500 . ?
C30 C31 1.369(11) . ?
C38 H38 0.9500 . ?
C38 C37 1.324(12) . ?
C47 C48 1.374(11) . ?
C47 C52 1.382(12) . ?
C2 H2 0.9500 . ?
C2 C3 1.397(16) . ?
C40 B3 1.622(10) . ?
C40 B4 1.745(12) . ?
C40 B8 1.745(11) . ?
C28 H28 0.9500 . ?
C8 H8 0.9500 . ?
C8 C7 1.390(12) . ?
C8 C9 1.379(13) . ?
C12 H12 0.9500 . ?
C12 C7 1.395(12) . ?
C12 C11 1.390(13) . ?
C37 H37 0.9500 . ?
C37 C36 1.368(14) . ?
C6 H6 0.9500 . ?
C6 C5 1.372(15) . ?
C31 H31 0.9500 . ?
C43 H43 0.9500 . ?
C43 C44 1.375(13) . ?
C46 H46 0.9500 . ?
C46 C45 1.387(12) . ?
C48 H48 0.9500 . ?
C48 C49 1.364(13) . ?
C3 H3 0.9500 . ?
C3 C4 1.362(17) . ?
C35 H35 0.9500 . ?
C35 C36 1.359(15) . ?
C5 H5 0.9500 . ?
C5 C4 1.407(16) . ?
C45 H45 0.9500 . ?
C45 C44 1.360(14) . ?
C9 H9 0.9500 . ?
C9 C10 1.374(15) . ?
C49 H49 0.9500 . ?
C49 C50 1.380(17) . ?
C51 H51 0.9500 . ?
C51 C50 1.382(17) . ?
C51 C52 1.382(16) . ?
C44 H44 0.9500 . ?
C4 H4 0.9500 . ?
C11 H11 0.9500 . ?
C11 C10 1.380(15) . ?
C10 H10 0.9500 . ?
C36 H36 0.9500 . ?
C50 H50 0.9500 . ?
C52 H52 0.9500 . ?
B13 H13 1.1200 . ?
B13 B12 1.768(14) . ?
B13 B14 1.791(13) . ?
B13 B16 1.752(12) . ?
B13 B18 1.761(14) . ?
B13 B17 1.760(12) . ?
B12 H12A 1.1200 . ?
B12 B14 1.782(13) . ?
B12 B11 1.771(12) . ?
B12 B18 1.748(13) . ?
B14 H14 1.1200 . ?
B14 B15 1.776(11) . ?
B14 B16 1.756(14) . ?
B11 H11A 1.1200 . ?
B11 B18 1.758(14) . ?
B11 B19 1.758(14) . ?
B11 B10 1.747(11) . ?
B15 H15 1.1200 . ?
B15 B16 1.769(13) . ?
B15 B10 1.799(12) . ?
B16 H16A 1.1200 . ?
B16 B17 1.783(13) . ?
B18 H18A 1.1200 . ?
B18 B19 1.772(12) . ?
B18 B17 1.756(14) . ?
B19 H19A 1.1200 . ?
B19 B17 1.768(14) . ?
B19 B10 1.739(13) . ?
B17 H17A 1.1200 . ?
B2 H2A 1.1200 . ?
B2 B1 1.788(11) . ?
B2 B3 1.840(11) . ?
B2 B6 1.744(14) . ?
B2 B5 1.763(13) . ?
B2 H2B 1.12(2) . ?
B1 H1 1.1200 . ?
B1 B6 1.688(12) . ?
B1 B9 1.731(12) . ?
B3 H3A 1.1200 . ?
B3 B4 1.793(13) . ?
B3 B5 1.743(13) . ?
B3 H2B 1.12(2) . ?
B6 H6A 1.1200 . ?
B6 B5 1.803(12) . ?
B6 B7 1.795(13) . ?
B6 B9 1.764(12) . ?
B10 H10A 1.1200 . ?
B4 H4A 1.1200 . ?
B4 B5 1.762(12) . ?
B4 B7 1.751(13) . ?
B4 B8 1.751(12) . ?
B5 H5A 1.1200 . ?
B5 B7 1.794(13) . ?
B7 H7 1.1200 . ?
B7 B8 1.752(11) . ?
B7 B9 1.762(12) . ?
B8 H8A 1.1200 . ?
B8 B9 1.748(11) . ?
B9 H9A 1.1200 . ?

loop_
_geom_torsion_atom_site_label_1
_geom_torsion_atom_site_label_2
_geom_torsion_atom_site_label_3
_geom_torsion_atom_site_label_4
_geom_torsion
_geom_torsion_site_symmetry_1
_geom_torsion_site_symmetry_2
_geom_torsion_site_symmetry_3
_geom_torsion_site_symmetry_4
_geom_torsion_publ_flag
Au1 P12 C15 C16 -0.7(9) . . . . ?
Au1 P12 C15 C20 -177.7(7) . . . . ?
Au1 P12 C21 C22 23.8(10) . . . . ?
Au1 P12 C21 C26 -156.4(10) . . . . ?
Au1 P12 C14 B12 166.8(5) . . . . ?
Au1 P12 C14 B14 91.3(5) . . . . ?
Au1 P12 C14 B11 -117.4(5) . . . . ?
Au1 P12 C14 B15 21.5(5) . . . . ?
Au1 P12 C14 B10 -48.1(5) . . . . ?
Au2 P55 C39 C40 28.5(6) . . . . ?
Au2 P55 C39 B1 177.3(6) . . . . ?
Au2 P55 C39 B8 -40.8(5) . . . . ?
Au2 P55 C39 B9 -108.1(5) . . . . ?
Au2 P55 C33 C34 23.2(8) . . . . ?
Au2 P55 C33 C38 -154.1(7) . . . . ?
Au2 P55 C27 C32 22.9(6) . . . . ?
Au2 P55 C27 C28 -159.3(5) . . . . ?
Au2 P37 C41 C42 -14.5(8) . . . . ?
Au2 P37 C41 C46 164.3(6) . . . . ?
Au2 P37 C47 C48 114.2(8) . . . . ?
Au2 P37 C47 C52 -66.3(9) . . . . ?
Au2 P37 C40 C39 -29.0(5) . . . . ?
Au2 P37 C40 B3 -175.0(5) . . . . ?
Au2 P37 C40 B4 108.1(5) . . . . ?
Au2 P37 C40 B8 40.7(5) . . . . ?
Au4 P7 C13 B15 -34.4(6) . . . . ?
Au4 P7 C13 B16 -104.4(5) . . . . ?
Au4 P7 C13 B19 105.6(6) . . . . ?
Au4 P7 C13 B17 -179.4(6) . . . . ?
Au4 P7 C13 B10 36.1(5) . . . . ?
Au4 P7 C1 C2 -160.1(7) . . . . ?
Au4 P7 C1 C6 19.9(8) . . . . ?
Au4 P7 C7 C8 -173.9(8) . . . . ?
Au4 P7 C7 C12 9.3(9) . . . . ?
P55 C39 C40 P37 0.8(7) . . . . ?
P55 C39 C40 B3 150.4(5) . . . . ?
P55 C39 C40 B4 -139.6(5) . . . . ?
P55 C39 C40 B8 -102.6(5) . . . . ?
P55 C39 B1 B2 -147.2(6) . . . . ?
P55 C39 B1 B6 149.3(6) . . . . ?
P55 C39 B1 B9 107.3(6) . . . . ?
P55 C39 B8 C40 108.5(5) . . . . ?
P55 C39 B8 B4 143.7(5) . . . . ?
P55 C39 B8 B7 -154.2(5) . . . . ?
P55 C39 B8 B9 -112.2(5) . . . . ?
P55 C39 B9 B1 -117.3(5) . . . . ?
P55 C39 B9 B6 -155.4(5) . . . . ?
P55 C39 B9 B7 141.7(5) . . . . ?
P55 C39 B9 B8 99.9(5) . . . . ?
P55 C33 C34 C35 177.3(11) . . . . ?
P55 C33 C38 C37 -179.1(8) . . . . ?
P55 C27 C28 C29 -175.4(6) . . . . ?
P12 C15 C16 C17 179.7(9) . . . . ?
P12 C15 C20 C19 -179.4(8) . . . . ?
P12 C21 C22 C23 173.1(10) . . . . ?
P12 C21 C26 C25 -172.0(13) . . . . ?
P12 C14 B12 B13 -147.6(6) . . . . ?
P12 C14 B12 B14 -108.1(7) . . . . ?
P12 C14 B12 B11 110.3(7) . . . . ?
P12 C14 B12 B18 149.5(6) . . . . ?
P12 C14 B14 B13 156.5(5) . . . . ?
P12 C14 B14 B12 117.8(6) . . . . ?
P12 C14 B14 B15 -102.6(6) . . . . ?
P12 C14 B14 B16 -141.8(5) . . . . ?
P12 C14 B11 B12 -116.9(6) . . . . ?
P12 C14 B11 B18 -155.7(5) . . . . ?
P12 C14 B11 B19 141.3(5) . . . . ?
P12 C14 B11 B10 102.3(6) . . . . ?
P12 C14 B15 C13 -146.6(5) . . . . ?
P12 C14 B15 B14 112.5(6) . . . . ?
P12 C14 B15 B16 151.3(5) . . . . ?
P12 C14 B15 B10 -106.7(5) . . . . ?
P12 C14 B10 C13 144.5(5) . . . . ?
P12 C14 B10 B11 -114.1(6) . . . . ?
P12 C14 B10 B15 105.1(5) . . . . ?
P12 C14 B10 B19 -154.0(5) . . . . ?
P37 C41 C46 C45 -179.7(8) . . . . ?
P37 C47 C48 C49 -179.1(9) . . . . ?
P37 C47 C52 C51 177.8(13) . . . . ?
P37 C40 B3 B2 148.2(6) . . . . ?
P37 C40 B3 B4 -109.6(6) . . . . ?
P37 C40 B3 B5 -150.3(5) . . . . ?
P37 C40 B4 B3 115.4(6) . . . . ?
P37 C40 B4 B5 154.5(5) . . . . ?
P37 C40 B4 B7 -142.6(5) . . . . ?
P37 C40 B4 B8 -100.5(6) . . . . ?
P37 C40 B8 C39 -108.2(5) . . . . ?
P37 C40 B8 B4 112.1(5) . . . . ?
P37 C40 B8 B7 154.1(5) . . . . ?
P37 C40 B8 B9 -143.4(5) . . . . ?
P7 C13 B15 C14 146.5(5) . . . . ?
P7 C13 B15 B14 -152.3(5) . . . . ?
P7 C13 B15 B16 -113.0(6) . . . . ?
P7 C13 B15 B10 106.6(6) . . . . ?
P7 C13 B16 B13 -154.7(6) . . . . ?
P7 C13 B16 B14 141.5(6) . . . . ?
P7 C13 B16 B15 101.8(6) . . . . ?
P7 C13 B16 B17 -115.5(7) . . . . ?
P7 C13 B19 B11 -142.7(6) . . . . ?
P7 C13 B19 B18 155.3(6) . . . . ?
P7 C13 B19 B17 115.4(7) . . . . ?
P7 C13 B19 B10 -102.7(6) . . . . ?
P7 C13 B17 B13 148.1(6) . . . . ?
P7 C13 B17 B16 108.9(7) . . . . ?
P7 C13 B17 B18 -149.4(6) . . . . ?
P7 C13 B17 B19 -109.1(7) . . . . ?
P7 C13 B10 C14 -144.8(5) . . . . ?
P7 C13 B10 B11 152.9(5) . . . . ?
P7 C13 B10 B15 -104.9(5) . . . . ?
P7 C13 B10 B19 112.4(6) . . . . ?
P7 C1 C2 C3 -177.5(8) . . . . ?
P7 C1 C6 C5 175.2(9) . . . . ?
C15 P12 C21 C22 151.1(9) . . . . ?
C15 P12 C21 C26 -29.0(12) . . . . ?
C15 P12 C14 B12 45.7(7) . . . . ?
C15 P12 C14 B14 -29.8(6) . . . . ?
C15 P12 C14 B11 121.4(6) . . . . ?
C15 P12 C14 B15 -99.7(5) . . . . ?
C15 P12 C14 B10 -169.2(5) . . . . ?
C15 C16 C17 C18 0(2) . . . . ?
C13 P7 C1 C2 81.5(8) . . . . ?
C13 P7 C1 C6 -98.4(7) . . . . ?
C13 P7 C7 C8 -55.0(10) . . . . ?
C13 P7 C7 C12 128.1(9) . . . . ?
C13 B15 B16 B13 -95.8(7) . . . . ?
C13 B15 B16 B14 -134.8(7) . . . . ?
C13 B15 B16 B17 -32.7(6) . . . . ?
C13 B15 B10 C14 132.8(6) . . . . ?
C13 B15 B10 B11 97.4(7) . . . . ?
C13 B15 B10 B19 33.3(5) . . . . ?
C13 B16 B17 B13 -134.9(7) . . . . ?
C13 B16 B17 B18 -97.5(7) . . . . ?
C13 B16 B17 B19 -33.7(6) . . . . ?
C13 B19 B17 B13 96.8(7) . . . . ?
C13 B19 B17 B16 33.9(6) . . . . ?
C13 B19 B17 B18 134.0(7) . . . . ?
C13 B19 B10 C14 -94.4(6) . . . . ?
C13 B19 B10 B11 -134.2(6) . . . . ?
C13 B19 B10 B15 -32.5(5) . . . . ?
C18 C19 C20 C15 -0.9(17) . . . . ?
C19 C18 C17 C16 3(2) . . . . ?
C16 C15 C20 C19 3.6(16) . . . . ?
C20 C15 C16 C17 -3.2(17) . . . . ?
C17 C18 C19 C20 -2.5(19) . . . . ?
C39 P55 C33 C34 136.1(7) . . . . ?
C39 P55 C33 C38 -41.3(8) . . . . ?
C39 P55 C27 C32 -94.0(6) . . . . ?
C39 P55 C27 C28 83.7(7) . . . . ?
C39 C40 B3 B2 1.4(8) . . . . ?
C39 C40 B3 B4 103.6(6) . . . . ?
C39 C40 B3 B5 62.9(8) . . . . ?
C39 C40 B4 B3 -105.9(6) . . . . ?
C39 C40 B4 B5 -66.8(7) . . . . ?
C39 C40 B4 B7 -3.9(8) . . . . ?
C39 C40 B4 B8 38.1(5) . . . . ?
C39 C40 B8 B4 -139.8(6) . . . . ?
C39 C40 B8 B7 -97.7(6) . . . . ?
C39 C40 B8 B9 -35.3(5) . . . . ?
C39 B1 B6 B2 99.0(6) . . . . ?
C39 B1 B6 B5 58.3(8) . . . . ?
C39 B1 B6 B7 -4.7(9) . . . . ?
C39 B1 B6 B9 -41.9(6) . . . . ?
C39 B1 B9 B6 134.3(6) . . . . ?
C39 B1 B9 B7 96.4(6) . . . . ?
C39 B1 B9 B8 33.4(5) . . . . ?
C39 B8 B9 B1 -31.8(5) . . . . ?
C39 B8 B9 B6 -92.8(7) . . . . ?
C39 B8 B9 B7 -131.8(6) . . . . ?
C42 C41 C46 C45 -0.8(14) . . . . ?
C42 C43 C44 C45 -2.1(16) . . . . ?
C32 C27 C28 C29 2.3(11) . . . . ?
C21 P12 C15 C16 -129.4(8) . . . . ?
C21 P12 C15 C20 53.7(9) . . . . ?
C21 P12 C14 B12 -70.7(6) . . . . ?
C21 P12 C14 B14 -146.1(5) . . . . ?
C21 P12 C14 B11 5.1(6) . . . . ?
C21 P12 C14 B15 144.0(5) . . . . ?
C21 P12 C14 B10 74.4(6) . . . . ?
C21 C22 C23 C24 4(2) . . . . ?
C21 C26 C25 C24 -6(3) . . . . ?
C33 P55 C39 C40 -88.1(6) . . . . ?
C33 P55 C39 B1 60.7(7) . . . . ?
C33 P55 C39 B8 -157.4(5) . . . . ?
C33 P55 C39 B9 135.3(5) . . . . ?
C33 P55 C27 C32 151.0(6) . . . . ?
C33 P55 C27 C28 -31.2(7) . . . . ?
C33 C34 C35 C36 4(2) . . . . ?
C33 C38 C37 C36 -0.5(17) . . . . ?
C22 C21 C26 C25 8(2) . . . . ?
C22 C23 C24 C25 -2(2) . . . . ?
C41 P37 C47 C48 -112.2(8) . . . . ?
C41 P37 C47 C52 67.3(9) . . . . ?
C41 P37 C40 C39 -161.4(5) . . . . ?
C41 P37 C40 B3 52.6(7) . . . . ?
C41 P37 C40 B4 -24.4(6) . . . . ?
C41 P37 C40 B8 -91.8(5) . . . . ?
C41 C42 C43 C44 1.5(13) . . . . ?
C41 C46 C45 C44 0.2(16) . . . . ?
C26 C21 C22 C23 -6.7(19) . . . . ?
C26 C25 C24 C23 3(3) . . . . ?
C14 P12 C15 C16 118.7(8) . . . . ?
C14 P12 C15 C20 -58.3(9) . . . . ?
C14 P12 C21 C22 -95.3(9) . . . . ?
C14 P12 C21 C26 84.5(11) . . . . ?
C14 B12 B14 B13 -135.4(6) . . . . ?
C14 B12 B14 B15 -35.6(6) . . . . ?
C14 B12 B14 B16 -98.8(6) . . . . ?
C14 B12 B11 B18 135.4(7) . . . . ?
C14 B12 B11 B19 97.6(6) . . . . ?
C14 B12 B11 B10 34.8(6) . . . . ?
C14 B12 B18 B13 99.6(7) . . . . ?
C14 B12 B18 B11 -39.2(6) . . . . ?
C14 B12 B18 B19 -1.7(9) . . . . ?
C14 B12 B18 B17 62.0(8) . . . . ?
C14 B14 B15 C13 -95.7(6) . . . . ?
C14 B14 B15 B16 -135.4(6) . . . . ?
C14 B14 B15 B10 -34.4(6) . . . . ?
C14 B14 B16 C13 0.5(7) . . . . ?
C14 B14 B16 B13 -98.5(7) . . . . ?
C14 B14 B16 B15 38.8(5) . . . . ?
C14 B14 B16 B17 -60.7(7) . . . . ?
C14 B11 B18 B13 1.2(8) . . . . ?
C14 B11 B18 B12 38.6(6) . . . . ?
C14 B11 B18 B19 -99.4(6) . . . . ?
C14 B11 B18 B17 -62.6(8) . . . . ?
C14 B11 B19 C13 0.8(8) . . . . ?
C14 B11 B19 B18 99.1(7) . . . . ?
C14 B11 B19 B17 62.7(7) . . . . ?
C14 B11 B19 B10 -38.9(5) . . . . ?
C14 B11 B10 C13 95.3(6) . . . . ?
C14 B11 B10 B15 34.7(6) . . . . ?
C14 B11 B10 B19 135.2(7) . . . . ?
C14 B15 B16 C13 96.1(6) . . . . ?
C14 B15 B16 B13 0.3(8) . . . . ?
C14 B15 B16 B14 -38.7(5) . . . . ?
C14 B15 B16 B17 63.4(7) . . . . ?
C14 B15 B10 C13 -132.8(6) . . . . ?
C14 B15 B10 B11 -35.4(6) . . . . ?
C14 B15 B10 B19 -99.5(6) . . . . ?
C27 P55 C39 C40 156.1(5) . . . . ?
C27 P55 C39 B1 -55.1(7) . . . . ?
C27 P55 C39 B8 86.8(5) . . . . ?
C27 P55 C39 B9 19.6(6) . . . . ?
C27 P55 C33 C34 -110.7(8) . . . . ?
C27 P55 C33 C38 71.9(8) . . . . ?
C27 C32 C31 C30 2.9(12) . . . . ?
C34 C33 C38 C37 3.5(14) . . . . ?
C34 C35 C36 C37 -1(2) . . . . ?
C1 P7 C13 B15 88.2(6) . . . . ?
C1 P7 C13 B16 18.2(7) . . . . ?
C1 P7 C13 B19 -131.9(6) . . . . ?
C1 P7 C13 B17 -56.8(7) . . . . ?
C1 P7 C13 B10 158.7(5) . . . . ?
C1 P7 C7 C8 58.5(10) . . . . ?
C1 P7 C7 C12 -118.4(9) . . . . ?
C1 C2 C3 C4 -0.1(18) . . . . ?
C1 C6 C5 C4 4.5(17) . . . . ?
C29 C30 C31 C32 -0.2(12) . . . . ?
C30 C29 C28 C27 0.5(13) . . . . ?
C38 C33 C34 C35 -5.0(16) . . . . ?
C38 C37 C36 C35 -1(2) . . . . ?
C47 P37 C41 C42 -140.3(6) . . . . ?
C47 P37 C41 C46 38.6(8) . . . . ?
C47 P37 C40 C39 87.6(6) . . . . ?
C47 P37 C40 B3 -58.4(7) . . . . ?
C47 P37 C40 B4 -135.4(6) . . . . ?
C47 P37 C40 B8 157.2(5) . . . . ?
C47 C48 C49 C50 0(2) . . . . ?
C2 C1 C6 C5 -4.7(15) . . . . ?
C2 C3 C4 C5 0(2) . . . . ?
C40 P37 C41 C42 106.3(7) . . . . ?
C40 P37 C41 C46 -74.9(8) . . . . ?
C40 P37 C47 C48 2.4(9) . . . . ?
C40 P37 C47 C52 -178.1(8) . . . . ?
C40 C39 B1 B2 2.6(8) . . . . ?
C40 C39 B1 B6 -60.9(8) . . . . ?
C40 C39 B1 B9 -102.9(6) . . . . ?
C40 C39 B8 B4 35.2(5) . . . . ?
C40 C39 B8 B7 97.3(6) . . . . ?
C40 C39 B8 B9 139.3(6) . . . . ?
C40 C39 B9 B1 104.4(6) . . . . ?
C40 C39 B9 B6 66.3(7) . . . . ?
C40 C39 B9 B7 3.4(7) . . . . ?
C40 C39 B9 B8 -38.4(5) . . . . ?
C40 B3 B4 B5 -133.5(6) . . . . ?
C40 B3 B4 B7 -95.0(6) . . . . ?
C40 B3 B4 B8 -32.0(5) . . . . ?
C40 B3 B5 B2 -98.7(6) . . . . ?
C40 B3 B5 B6 -59.2(7) . . . . ?
C40 B3 B5 B4 41.5(5) . . . . ?
C40 B3 B5 B7 4.0(8) . . . . ?
C40 B4 B5 B2 1.5(8) . . . . ?
C40 B4 B5 B3 -36.9(5) . . . . ?
C40 B4 B5 B6 64.0(8) . . . . ?
C40 B4 B5 B7 100.7(6) . . . . ?
C40 B4 B7 B6 -57.1(7) . . . . ?
C40 B4 B7 B5 -94.1(6) . . . . ?
C40 B4 B7 B8 42.0(5) . . . . ?
C40 B4 B7 B9 5.9(8) . . . . ?
C40 B4 B8 C39 -32.7(5) . . . . ?
C40 B4 B8 B7 -131.4(6) . . . . ?
C40 B4 B8 B9 -94.8(6) . . . . ?
C40 B8 B9 C39 33.0(5) . . . . ?
C40 B8 B9 B1 1.2(7) . . . . ?
C40 B8 B9 B6 -59.8(7) . . . . ?
C40 B8 B9 B7 -98.8(6) . . . . ?
C28 C29 C30 C31 -1.5(13) . . . . ?
C8 C9 C10 C11 0(2) . . . . ?
C12 C11 C10 C9 0(2) . . . . ?
C6 C1 C2 C3 2.4(14) . . . . ?
C6 C5 C4 C3 -2.1(19) . . . . ?
C31 C32 C27 P55 173.9(6) . . . . ?
C31 C32 C27 C28 -4.0(11) . . . . ?
C43 C42 C41 P37 178.9(6) . . . . ?
C43 C42 C41 C46 0.0(12) . . . . ?
C46 C45 C44 C43 1.2(17) . . . . ?
C48 C47 C52 C51 -2.7(19) . . . . ?
C48 C49 C50 C51 0(3) . . . . ?
C7 P7 C13 B15 -154.6(6) . . . . ?
C7 P7 C13 B16 135.3(6) . . . . ?
C7 P7 C13 B19 -14.7(7) . . . . ?
C7 P7 C13 B17 60.3(7) . . . . ?
C7 P7 C13 B10 -84.2(6) . . . . ?
C7 P7 C1 C2 -34.7(8) . . . . ?
C7 P7 C1 C6 145.4(7) . . . . ?
C7 C8 C9 C10 0.2(19) . . . . ?
C7 C12 C11 C10 0(2) . . . . ?
C9 C8 C7 P7 -176.9(9) . . . . ?
C9 C8 C7 C12 -0.1(17) . . . . ?
C11 C12 C7 P7 177.3(11) . . . . ?
C11 C12 C7 C8 0.2(18) . . . . ?
C50 C51 C52 C47 3(3) . . . . ?
C52 C47 C48 C49 1.4(16) . . . . ?
C52 C51 C50 C49 -1(3) . . . . ?
B13 B12 B14 C14 135.4(6) . . . . ?
B13 B12 B14 B15 99.9(7) . . . . ?
B13 B12 B14 B16 36.7(6) . . . . ?
B13 B12 B11 C14 -98.4(7) . . . . ?
B13 B12 B11 B18 37.0(6) . . . . ?
B13 B12 B11 B19 -0.8(8) . . . . ?
B13 B12 B11 B10 -63.6(8) . . . . ?
B13 B12 B18 B11 -138.8(6) . . . . ?
B13 B12 B18 B19 -101.3(7) . . . . ?
B13 B12 B18 B17 -37.6(6) . . . . ?
B13 B14 B15 C13 2.2(8) . . . . ?
B13 B14 B15 C14 97.9(7) . . . . ?
B13 B14 B15 B16 -37.5(6) . . . . ?
B13 B14 B15 B10 63.5(8) . . . . ?
B13 B14 B16 C13 99.0(7) . . . . ?
B13 B14 B16 B15 137.4(7) . . . . ?
B13 B14 B16 B17 37.8(6) . . . . ?
B13 B16 B17 C13 134.9(7) . . . . ?
B13 B16 B17 B18 37.4(6) . . . . ?
B13 B16 B17 B19 101.2(8) . . . . ?
B13 B18 B19 C13 -2.6(9) . . . . ?
B13 B18 B19 B11 -102.0(7) . . . . ?
B13 B18 B19 B17 37.1(7) . . . . ?
B13 B18 B19 B10 -64.6(9) . . . . ?
B13 B18 B17 C13 -99.1(7) . . . . ?
B13 B18 B17 B16 -37.1(6) . . . . ?
B13 B18 B17 B19 -138.7(7) . . . . ?
B12 C14 B14 B13 38.7(6) . . . . ?
B12 C14 B14 B15 139.7(6) . . . . ?
B12 C14 B14 B16 100.4(7) . . . . ?
B12 C14 B11 B18 -38.8(6) . . . . ?
B12 C14 B11 B19 -101.8(7) . . . . ?
B12 C14 B11 B10 -140.8(7) . . . . ?
B12 C14 B15 C13 62.9(7) . . . . ?
B12 C14 B15 B14 -38.0(6) . . . . ?
B12 C14 B15 B16 0.9(7) . . . . ?
B12 C14 B15 B10 102.9(6) . . . . ?
B12 C14 B10 C13 -65.1(7) . . . . ?
B12 C14 B10 B11 36.3(7) . . . . ?
B12 C14 B10 B15 -104.5(7) . . . . ?
B12 C14 B10 B19 -3.6(9) . . . . ?
B12 B13 B14 C14 -38.6(5) . . . . ?
B12 B13 B14 B15 -100.4(7) . . . . ?
B12 B13 B14 B16 -138.3(7) . . . . ?
B12 B13 B16 C13 -61.8(8) . . . . ?
B12 B13 B16 B14 37.3(6) . . . . ?
B12 B13 B16 B15 -1.3(8) . . . . ?
B12 B13 B16 B17 -100.5(7) . . . . ?
B12 B13 B18 B11 37.4(6) . . . . ?
B12 B13 B18 B19 100.9(7) . . . . ?
B12 B13 B18 B17 138.1(6) . . . . ?
B12 B13 B17 C13 61.8(8) . . . . ?
B12 B13 B17 B16 101.0(7) . . . . ?
B12 B13 B17 B18 -37.0(6) . . . . ?
B12 B13 B17 B19 0.2(8) . . . . ?
B12 B14 B15 C13 -60.1(8) . . . . ?
B12 B14 B15 C14 35.5(6) . . . . ?
B12 B14 B15 B16 -99.8(7) . . . . ?
B12 B14 B15 B10 1.2(9) . . . . ?
B12 B14 B16 C13 62.3(7) . . . . ?
B12 B14 B16 B13 -36.7(6) . . . . ?
B12 B14 B16 B15 100.6(6) . . . . ?
B12 B14 B16 B17 1.1(8) . . . . ?
B12 B11 B18 B13 -37.4(6) . . . . ?
B12 B11 B18 B19 -138.0(7) . . . . ?
B12 B11 B18 B17 -101.2(7) . . . . ?
B12 B11 B19 C13 -61.0(7) . . . . ?
B12 B11 B19 B18 37.3(6) . . . . ?
B12 B11 B19 B17 0.9(8) . . . . ?
B12 B11 B19 B10 -100.7(6) . . . . ?
B12 B11 B10 C13 60.6(8) . . . . ?
B12 B11 B10 C14 -34.7(6) . . . . ?
B12 B11 B10 B15 0.0(9) . . . . ?
B12 B11 B10 B19 100.5(8) . . . . ?
B12 B18 B19 C13 61.5(9) . . . . ?
B12 B18 B19 B11 -37.9(6) . . . . ?
B12 B18 B19 B17 101.2(8) . . . . ?
B12 B18 B19 B10 -0.5(9) . . . . ?
B12 B18 B17 C13 -61.3(8) . . . . ?
B12 B18 B17 B13 37.8(6) . . . . ?
B12 B18 B17 B16 0.7(8) . . . . ?
B12 B18 B17 B19 -100.9(7) . . . . ?
B14 C14 B12 B13 -39.5(6) . . . . ?
B14 C14 B12 B11 -141.7(7) . . . . ?
B14 C14 B12 B18 -102.4(7) . . . . ?
B14 C14 B11 B12 36.3(6) . . . . ?
B14 C14 B11 B18 -2.5(8) . . . . ?
B14 C14 B11 B19 -65.5(7) . . . . ?
B14 C14 B11 B10 -104.5(7) . . . . ?
B14 C14 B15 C13 100.9(6) . . . . ?
B14 C14 B15 B16 38.8(6) . . . . ?
B14 C14 B15 B10 140.8(6) . . . . ?
B14 C14 B10 C13 2.2(7) . . . . ?
B14 C14 B10 B11 103.6(7) . . . . ?
B14 C14 B10 B15 -37.2(6) . . . . ?
B14 C14 B10 B19 63.7(8) . . . . ?
B14 B13 B12 C14 38.8(5) . . . . ?
B14 B13 B12 B11 101.6(6) . . . . ?
B14 B13 B12 B18 138.5(6) . . . . ?
B14 B13 B16 C13 -99.1(7) . . . . ?
B14 B13 B16 B15 -38.6(6) . . . . ?
B14 B13 B16 B17 -137.7(7) . . . . ?
B14 B13 B18 B12 -37.1(6) . . . . ?
B14 B13 B18 B11 0.3(8) . . . . ?
B14 B13 B18 B19 63.9(8) . . . . ?
B14 B13 B18 B17 101.0(6) . . . . ?
B14 B13 B17 C13 -1.6(9) . . . . ?
B14 B13 B17 B16 37.5(7) . . . . ?
B14 B13 B17 B18 -100.5(8) . . . . ?
B14 B13 B17 B19 -63.2(8) . . . . ?
B14 B12 B11 C14 -34.1(6) . . . . ?
B14 B12 B11 B18 101.3(8) . . . . ?
B14 B12 B11 B19 63.5(8) . . . . ?
B14 B12 B11 B10 0.7(10) . . . . ?
B14 B12 B18 B13 37.5(6) . . . . ?
B14 B12 B18 B11 -101.3(7) . . . . ?
B14 B12 B18 B19 -63.8(8) . . . . ?
B14 B12 B18 B17 0.0(8) . . . . ?
B14 B15 B16 C13 134.8(7) . . . . ?
B14 B15 B16 B13 39.0(6) . . . . ?
B14 B15 B16 B17 102.1(7) . . . . ?
B14 B15 B10 C13 -98.1(6) . . . . ?
B14 B15 B10 C14 34.6(6) . . . . ?
B14 B15 B10 B11 -0.8(9) . . . . ?
B14 B15 B10 B19 -64.9(8) . . . . ?
B14 B16 B17 C13 96.3(7) . . . . ?
B14 B16 B17 B13 -38.6(6) . . . . ?
B14 B16 B17 B18 -1.1(8) . . . . ?
B14 B16 B17 B19 62.7(7) . . . . ?
B11 C14 B12 B13 102.1(7) . . . . ?
B11 C14 B12 B14 141.7(7) . . . . ?
B11 C14 B12 B18 39.3(7) . . . . ?
B11 C14 B14 B13 2.7(8) . . . . ?
B11 C14 B14 B12 -36.0(6) . . . . ?
B11 C14 B14 B15 103.7(7) . . . . ?
B11 C14 B14 B16 64.4(7) . . . . ?
B11 C14 B15 C13 -3.6(7) . . . . ?
B11 C14 B15 B14 -104.5(7) . . . . ?
B11 C14 B15 B16 -65.7(7) . . . . ?
B11 C14 B15 B10 36.3(6) . . . . ?
B11 C14 B10 C13 -101.4(7) . . . . ?
B11 C14 B10 B15 -140.8(7) . . . . ?
B11 C14 B10 B19 -39.9(6) . . . . ?
B11 B12 B14 C14 34.4(6) . . . . ?
B11 B12 B14 B13 -101.0(7) . . . . ?
B11 B12 B14 B15 -1.1(9) . . . . ?
B11 B12 B14 B16 -64.3(8) . . . . ?
B11 B12 B18 B13 138.8(6) . . . . ?
B11 B12 B18 B19 37.5(6) . . . . ?
B11 B12 B18 B17 101.2(7) . . . . ?
B11 B18 B19 C13 99.4(7) . . . . ?
B11 B18 B19 B17 139.1(7) . . . . ?
B11 B18 B19 B10 37.4(6) . . . . ?
B11 B18 B17 C13 3.0(8) . . . . ?
B11 B18 B17 B13 102.1(7) . . . . ?
B11 B18 B17 B16 65.0(8) . . . . ?
B11 B18 B17 B19 -36.6(6) . . . . ?
B11 B19 B17 C13 -97.5(6) . . . . ?
B11 B19 B17 B13 -0.7(8) . . . . ?
B11 B19 B17 B16 -63.6(7) . . . . ?
B11 B19 B17 B18 36.4(6) . . . . ?
B11 B19 B10 C13 134.2(6) . . . . ?
B11 B19 B10 C14 39.8(6) . . . . ?
B11 B19 B10 B15 101.7(6) . . . . ?
B15 C13 B16 B13 103.5(7) . . . . ?
B15 C13 B16 B14 39.7(6) . . . . ?
B15 C13 B16 B17 142.7(7) . . . . ?
B15 C13 B19 B11 -3.3(8) . . . . ?
B15 C13 B19 B18 -65.4(8) . . . . ?
B15 C13 B19 B17 -105.2(7) . . . . ?
B15 C13 B19 B10 36.7(6) . . . . ?
B15 C13 B17 B13 3.3(9) . . . . ?
B15 C13 B17 B16 -35.9(7) . . . . ?
B15 C13 B17 B18 65.8(8) . . . . ?
B15 C13 B17 B19 106.1(7) . . . . ?
B15 C13 B10 C14 -40.0(5) . . . . ?
B15 C13 B10 B11 -102.2(6) . . . . ?
B15 C13 B10 B19 -142.7(6) . . . . ?
B15 C14 B12 B13 -1.7(8) . . . . ?
B15 C14 B12 B14 37.9(6) . . . . ?
B15 C14 B12 B11 -103.8(7) . . . . ?
B15 C14 B12 B18 -64.5(8) . . . . ?
B15 C14 B14 B13 -101.0(6) . . . . ?
B15 C14 B14 B12 -139.7(6) . . . . ?
B15 C14 B14 B16 -39.3(6) . . . . ?
B15 C14 B11 B12 103.6(7) . . . . ?
B15 C14 B11 B18 64.8(7) . . . . ?
B15 C14 B11 B19 1.8(8) . . . . ?
B15 C14 B11 B10 -37.2(6) . . . . ?
B15 C14 B10 C13 39.4(5) . . . . ?
B15 C14 B10 B11 140.8(7) . . . . ?
B15 C14 B10 B19 100.9(7) . . . . ?
B15 B14 B16 C13 -38.4(5) . . . . ?
B15 B14 B16 B13 -137.4(7) . . . . ?
B15 B14 B16 B17 -99.6(6) . . . . ?
B15 B16 B17 C13 32.4(6) . . . . ?
B15 B16 B17 B13 -102.5(7) . . . . ?
B15 B16 B17 B18 -65.0(7) . . . . ?
B15 B16 B17 B19 -1.3(8) . . . . ?
B16 C13 B15 C14 -100.5(6) . . . . ?
B16 C13 B15 B14 -39.4(6) . . . . ?
B16 C13 B15 B10 -140.4(6) . . . . ?
B16 C13 B19 B11 65.5(8) . . . . ?
B16 C13 B19 B18 3.4(9) . . . . ?
B16 C13 B19 B17 -36.4(7) . . . . ?
B16 C13 B19 B10 105.5(7) . . . . ?
B16 C13 B17 B13 39.1(7) . . . . ?
B16 C13 B17 B18 101.6(7) . . . . ?
B16 C13 B17 B19 142.0(7) . . . . ?
B16 C13 B10 C14 -1.9(7) . . . . ?
B16 C13 B10 B11 -64.2(7) . . . . ?
B16 C13 B10 B15 38.1(6) . . . . ?
B16 C13 B10 B19 -104.6(6) . . . . ?
B16 B13 B12 C14 1.8(8) . . . . ?
B16 B13 B12 B14 -37.0(6) . . . . ?
B16 B13 B12 B11 64.7(8) . . . . ?
B16 B13 B12 B18 101.6(7) . . . . ?
B16 B13 B14 C14 99.7(6) . . . . ?
B16 B13 B14 B12 138.3(7) . . . . ?
B16 B13 B14 B15 37.9(6) . . . . ?
B16 B13 B18 B12 -100.0(7) . . . . ?
B16 B13 B18 B11 -62.5(9) . . . . ?
B16 B13 B18 B19 1.0(10) . . . . ?
B16 B13 B18 B17 38.1(7) . . . . ?
B16 B13 B17 C13 -39.2(6) . . . . ?
B16 B13 B17 B18 -138.0(7) . . . . ?
B16 B13 B17 B19 -100.7(7) . . . . ?
B16 B14 B15 C13 39.7(6) . . . . ?
B16 B14 B15 C14 135.4(6) . . . . ?
B16 B14 B15 B10 101.0(7) . . . . ?
B16 B15 B10 C13 -35.5(5) . . . . ?
B16 B15 B10 C14 97.3(6) . . . . ?
B16 B15 B10 B11 61.9(8) . . . . ?
B16 B15 B10 B19 -2.2(8) . . . . ?
B18 B13 B12 C14 -99.8(6) . . . . ?
B18 B13 B12 B14 -138.5(6) . . . . ?
B18 B13 B12 B11 -36.9(6) . . . . ?
B18 B13 B14 C14 -1.8(8) . . . . ?
B18 B13 B14 B12 36.8(6) . . . . ?
B18 B13 B14 B15 -63.6(8) . . . . ?
B18 B13 B14 B16 -101.5(7) . . . . ?
B18 B13 B16 C13 1.0(9) . . . . ?
B18 B13 B16 B14 100.1(8) . . . . ?
B18 B13 B16 B15 61.5(8) . . . . ?
B18 B13 B16 B17 -37.6(7) . . . . ?
B18 B13 B17 C13 98.8(7) . . . . ?
B18 B13 B17 B16 138.0(7) . . . . ?
B18 B13 B17 B19 37.3(6) . . . . ?
B18 B12 B14 C14 98.1(7) . . . . ?
B18 B12 B14 B13 -37.3(6) . . . . ?
B18 B12 B14 B15 62.5(8) . . . . ?
B18 B12 B14 B16 -0.6(8) . . . . ?
B18 B12 B11 C14 -135.4(7) . . . . ?
B18 B12 B11 B19 -37.7(6) . . . . ?
B18 B12 B11 B10 -100.6(8) . . . . ?
B18 B11 B19 C13 -98.3(6) . . . . ?
B18 B11 B19 B17 -36.3(6) . . . . ?
B18 B11 B19 B10 -138.0(7) . . . . ?
B18 B11 B10 C13 -2.1(8) . . . . ?
B18 B11 B10 C14 -97.5(7) . . . . ?
B18 B11 B10 B15 -62.7(8) . . . . ?
B18 B11 B10 B19 37.8(6) . . . . ?
B18 B19 B17 C13 -134.0(7) . . . . ?
B18 B19 B17 B13 -37.2(6) . . . . ?
B18 B19 B17 B16 -100.0(7) . . . . ?
B18 B19 B10 C13 96.9(7) . . . . ?
B18 B19 B10 C14 2.5(9) . . . . ?
B18 B19 B10 B11 -37.4(6) . . . . ?
B18 B19 B10 B15 64.4(8) . . . . ?
B19 C13 B15 C14 4.2(7) . . . . ?
B19 C13 B15 B14 65.4(8) . . . . ?
B19 C13 B15 B16 104.8(7) . . . . ?
B19 C13 B15 B10 -35.7(6) . . . . ?
B19 C13 B16 B13 -2.9(9) . . . . ?
B19 C13 B16 B14 -66.6(8) . . . . ?
B19 C13 B16 B15 -106.3(7) . . . . ?
B19 C13 B16 B17 36.4(7) . . . . ?
B19 C13 B17 B13 -102.9(8) . . . . ?
B19 C13 B17 B16 -142.0(7) . . . . ?
B19 C13 B17 B18 -40.4(6) . . . . ?
B19 C13 B10 C14 102.7(6) . . . . ?
B19 C13 B10 B11 40.5(6) . . . . ?
B19 C13 B10 B15 142.7(6) . . . . ?
B19 B11 B18 B13 100.6(7) . . . . ?
B19 B11 B18 B12 138.0(7) . . . . ?
B19 B11 B18 B17 36.8(6) . . . . ?
B19 B11 B10 C13 -39.9(6) . . . . ?
B19 B11 B10 C14 -135.2(7) . . . . ?
B19 B11 B10 B15 -100.5(7) . . . . ?
B19 B18 B17 C13 39.6(6) . . . . ?
B19 B18 B17 B13 138.7(7) . . . . ?
B19 B18 B17 B16 101.6(7) . . . . ?
B17 C13 B15 C14 -64.6(8) . . . . ?
B17 C13 B15 B14 -3.5(9) . . . . ?
B17 C13 B15 B16 35.9(7) . . . . ?
B17 C13 B15 B10 -104.6(7) . . . . ?
B17 C13 B16 B13 -39.3(6) . . . . ?
B17 C13 B16 B14 -103.0(7) . . . . ?
B17 C13 B16 B15 -142.7(7) . . . . ?
B17 C13 B19 B11 101.9(7) . . . . ?
B17 C13 B19 B18 39.9(6) . . . . ?
B17 C13 B19 B10 141.9(6) . . . . ?
B17 C13 B10 C14 66.5(7) . . . . ?
B17 C13 B10 B11 4.2(8) . . . . ?
B17 C13 B10 B15 106.5(6) . . . . ?
B17 C13 B10 B19 -36.2(6) . . . . ?
B17 B13 B12 C14 -62.5(7) . . . . ?
B17 B13 B12 B14 -101.3(6) . . . . ?
B17 B13 B12 B11 0.3(8) . . . . ?
B17 B13 B12 B18 37.2(6) . . . . ?
B17 B13 B14 C14 61.4(8) . . . . ?
B17 B13 B14 B12 100.0(7) . . . . ?
B17 B13 B14 B15 -0.4(9) . . . . ?
B17 B13 B14 B16 -38.2(7) . . . . ?
B17 B13 B16 C13 38.6(6) . . . . ?
B17 B13 B16 B14 137.7(7) . . . . ?
B17 B13 B16 B15 99.1(7) . . . . ?
B17 B13 B18 B12 -138.1(6) . . . . ?
B17 B13 B18 B11 -100.7(7) . . . . ?
B17 B13 B18 B19 -37.1(6) . . . . ?
B17 B18 B19 C13 -39.7(6) . . . . ?
B17 B18 B19 B11 -139.1(7) . . . . ?
B17 B18 B19 B10 -101.7(7) . . . . ?
B17 B19 B10 C13 34.0(6) . . . . ?
B17 B19 B10 C14 -60.5(8) . . . . ?
B17 B19 B10 B11 -100.3(7) . . . . ?
B17 B19 B10 B15 1.4(8) . . . . ?
B2 B1 B6 B5 -40.8(6) . . . . ?
B2 B1 B6 B7 -103.8(7) . . . . ?
B2 B1 B6 B9 -140.9(6) . . . . ?
B2 B1 B9 C39 -98.4(6) . . . . ?
B2 B1 B9 B6 35.9(6) . . . . ?
B2 B1 B9 B7 -1.9(7) . . . . ?
B2 B1 B9 B8 -65.0(7) . . . . ?
B2 B3 B4 C40 98.3(6) . . . . ?
B2 B3 B4 B5 -35.2(5) . . . . ?
B2 B3 B4 B7 3.3(7) . . . . ?
B2 B3 B4 B8 66.3(7) . . . . ?
B2 B3 B5 B6 39.4(5) . . . . ?
B2 B3 B5 B4 140.1(6) . . . . ?
B2 B3 B5 B7 102.7(6) . . . . ?
B2 B6 B5 B3 -41.7(6) . . . . ?
B2 B6 B5 B4 -106.6(7) . . . . ?
B2 B6 B5 B7 -142.8(6) . . . . ?
B2 B6 B7 B4 -3.0(8) . . . . ?
B2 B6 B7 B5 33.7(6) . . . . ?
B2 B6 B7 B8 -66.2(8) . . . . ?
B2 B6 B7 B9 -104.1(7) . . . . ?
B2 B6 B9 C39 0.3(8) . . . . ?
B2 B6 B9 B1 -37.1(6) . . . . ?
B2 B6 B9 B7 100.9(7) . . . . ?
B2 B6 B9 B8 62.4(8) . . . . ?
B2 B5 B7 B6 -33.1(6) . . . . ?
B2 B5 B7 B4 105.8(7) . . . . ?
B2 B5 B7 B8 67.0(7) . . . . ?
B2 B5 B7 B9 4.3(8) . . . . ?
B1 C39 C40 P37 -152.2(5) . . . . ?
B1 C39 C40 B3 -2.6(9) . . . . ?
B1 C39 C40 B4 67.4(7) . . . . ?
B1 C39 C40 B8 104.4(6) . . . . ?
B1 C39 B8 C40 -104.2(6) . . . . ?
B1 C39 B8 B4 -69.0(7) . . . . ?
B1 C39 B8 B7 -6.9(8) . . . . ?
B1 C39 B8 B9 35.1(6) . . . . ?
B1 C39 B9 B6 -38.1(5) . . . . ?
B1 C39 B9 B7 -101.0(6) . . . . ?
B1 C39 B9 B8 -142.8(6) . . . . ?
B1 B2 B3 C40 0.2(8) . . . . ?
B1 B2 B3 B4 -64.0(7) . . . . ?
B1 B2 B3 B5 -99.6(6) . . . . ?
B1 B2 B6 B5 133.7(6) . . . . ?
B1 B2 B6 B7 99.9(6) . . . . ?
B1 B2 B6 B9 36.1(6) . . . . ?
B1 B2 B5 B3 95.9(6) . . . . ?
B1 B2 B5 B6 -38.9(5) . . . . ?
B1 B2 B5 B4 58.2(8) . . . . ?
B1 B2 B5 B7 -5.3(7) . . . . ?
B1 B6 B5 B2 42.3(6) . . . . ?
B1 B6 B5 B3 0.6(8) . . . . ?
B1 B6 B5 B4 -64.2(8) . . . . ?
B1 B6 B5 B7 -100.5(7) . . . . ?
B1 B6 B7 B4 63.6(8) . . . . ?
B1 B6 B7 B5 100.3(7) . . . . ?
B1 B6 B7 B8 0.4(8) . . . . ?
B1 B6 B7 B9 -37.5(6) . . . . ?
B1 B6 B9 C39 37.4(5) . . . . ?
B1 B6 B9 B7 138.0(6) . . . . ?
B1 B6 B9 B8 99.6(6) . . . . ?
B3 C40 B4 B5 39.0(5) . . . . ?
B3 C40 B4 B7 101.9(6) . . . . ?
B3 C40 B4 B8 144.0(6) . . . . ?
B3 C40 B8 C39 104.2(6) . . . . ?
B3 C40 B8 B4 -35.6(6) . . . . ?
B3 C40 B8 B7 6.5(8) . . . . ?
B3 C40 B8 B9 68.9(7) . . . . ?
B3 B2 B1 C39 -1.6(8) . . . . ?
B3 B2 B1 B6 100.9(7) . . . . ?
B3 B2 B1 B9 64.2(7) . . . . ?
B3 B2 B6 B1 -95.0(6) . . . . ?
B3 B2 B6 B5 38.7(5) . . . . ?
B3 B2 B6 B7 4.9(8) . . . . ?
B3 B2 B6 B9 -59.0(8) . . . . ?
B3 B2 B5 B6 -134.8(6) . . . . ?
B3 B2 B5 B4 -37.7(6) . . . . ?
B3 B2 B5 B7 -101.2(6) . . . . ?
B3 B4 B5 B2 38.4(6) . . . . ?
B3 B4 B5 B6 100.9(7) . . . . ?
B3 B4 B5 B7 137.6(6) . . . . ?
B3 B4 B7 B6 -0.3(8) . . . . ?
B3 B4 B7 B5 -37.3(6) . . . . ?
B3 B4 B7 B8 98.8(7) . . . . ?
B3 B4 B7 B9 62.7(8) . . . . ?
B3 B4 B8 C39 -2.8(7) . . . . ?
B3 B4 B8 C40 29.9(5) . . . . ?
B3 B4 B8 B7 -101.5(7) . . . . ?
B3 B4 B8 B9 -64.9(8) . . . . ?
B3 B5 B7 B6 -100.3(7) . . . . ?
B3 B5 B7 B4 38.6(6) . . . . ?
B3 B5 B7 B8 -0.2(8) . . . . ?
B3 B5 B7 B9 -62.9(7) . . . . ?
B6 B2 B1 C39 -102.5(7) . . . . ?
B6 B2 B1 B9 -36.7(6) . . . . ?
B6 B2 B3 C40 59.2(8) . . . . ?
B6 B2 B3 B4 -5.0(7) . . . . ?
B6 B2 B3 B5 -40.6(6) . . . . ?
B6 B2 B5 B3 134.8(6) . . . . ?
B6 B2 B5 B4 97.1(7) . . . . ?
B6 B2 B5 B7 33.6(6) . . . . ?
B6 B1 B9 C39 -134.3(6) . . . . ?
B6 B1 B9 B7 -37.9(6) . . . . ?
B6 B1 B9 B8 -100.9(6) . . . . ?
B6 B5 B7 B4 138.9(7) . . . . ?
B6 B5 B7 B8 100.1(7) . . . . ?
B6 B5 B7 B9 37.4(6) . . . . ?
B6 B7 B8 C39 3.7(8) . . . . ?
B6 B7 B8 C40 59.8(7) . . . . ?
B6 B7 B8 B4 101.8(7) . . . . ?
B6 B7 B8 B9 -37.8(6) . . . . ?
B6 B7 B9 C39 95.0(7) . . . . ?
B6 B7 B9 B1 36.3(6) . . . . ?
B6 B7 B9 B8 137.0(7) . . . . ?
B10 C13 B15 C14 39.9(5) . . . . ?
B10 C13 B15 B14 101.1(6) . . . . ?
B10 C13 B15 B16 140.4(6) . . . . ?
B10 C13 B16 B13 64.7(8) . . . . ?
B10 C13 B16 B14 0.9(8) . . . . ?
B10 C13 B16 B15 -38.8(6) . . . . ?
B10 C13 B16 B17 104.0(7) . . . . ?
B10 C13 B19 B11 -40.0(6) . . . . ?
B10 C13 B19 B18 -102.1(7) . . . . ?
B10 C13 B19 B17 -141.9(6) . . . . ?
B10 C13 B17 B13 -67.0(8) . . . . ?
B10 C13 B17 B16 -106.2(7) . . . . ?
B10 C13 B17 B18 -4.5(8) . . . . ?
B10 C13 B17 B19 35.8(6) . . . . ?
B10 C14 B12 B13 66.2(8) . . . . ?
B10 C14 B12 B14 105.7(7) . . . . ?
B10 C14 B12 B11 -36.0(7) . . . . ?
B10 C14 B12 B18 3.3(9) . . . . ?
B10 C14 B14 B13 -63.4(7) . . . . ?
B10 C14 B14 B12 -102.1(6) . . . . ?
B10 C14 B14 B15 37.6(6) . . . . ?
B10 C14 B14 B16 -1.7(8) . . . . ?
B10 C14 B11 B12 140.8(7) . . . . ?
B10 C14 B11 B18 102.0(7) . . . . ?
B10 C14 B11 B19 39.0(6) . . . . ?
B10 C14 B15 C13 -39.9(5) . . . . ?
B10 C14 B15 B14 -140.8(6) . . . . ?
B10 C14 B15 B16 -102.0(6) . . . . ?
B10 B11 B18 B13 63.3(8) . . . . ?
B10 B11 B18 B12 100.7(7) . . . . ?
B10 B11 B18 B19 -37.3(6) . . . . ?
B10 B11 B18 B17 -0.5(8) . . . . ?
B10 B11 B19 C13 39.7(6) . . . . ?
B10 B11 B19 B18 138.0(7) . . . . ?
B10 B11 B19 B17 101.6(7) . . . . ?
B10 B15 B16 C13 34.8(6) . . . . ?
B10 B15 B16 B13 -61.0(7) . . . . ?
B10 B15 B16 B14 -100.0(6) . . . . ?
B10 B15 B16 B17 2.1(8) . . . . ?
B10 B19 B17 C13 -34.1(6) . . . . ?
B10 B19 B17 B13 62.7(8) . . . . ?
B10 B19 B17 B16 -0.1(8) . . . . ?
B10 B19 B17 B18 99.9(7) . . . . ?
B4 C40 B3 B2 -102.2(7) . . . . ?
B4 C40 B3 B5 -40.7(6) . . . . ?
B4 C40 B8 C39 139.8(6) . . . . ?
B4 C40 B8 B7 42.1(5) . . . . ?
B4 C40 B8 B9 104.5(6) . . . . ?
B4 B3 B5 B2 -140.1(6) . . . . ?
B4 B3 B5 B6 -100.7(6) . . . . ?
B4 B3 B5 B7 -37.5(6) . . . . ?
B4 B5 B7 B6 -138.9(7) . . . . ?
B4 B5 B7 B8 -38.8(6) . . . . ?
B4 B5 B7 B9 -101.5(6) . . . . ?
B4 B7 B8 C39 -98.2(6) . . . . ?
B4 B7 B8 C40 -42.0(5) . . . . ?
B4 B7 B8 B9 -139.6(7) . . . . ?
B4 B7 B9 C39 -5.8(8) . . . . ?
B4 B7 B9 B1 -64.5(7) . . . . ?
B4 B7 B9 B6 -100.8(7) . . . . ?
B4 B7 B9 B8 36.2(6) . . . . ?
B4 B8 B9 C39 95.4(6) . . . . ?
B4 B8 B9 B1 63.6(7) . . . . ?
B4 B8 B9 B6 2.6(9) . . . . ?
B4 B8 B9 B7 -36.4(6) . . . . ?
B5 B2 B1 C39 -61.3(7) . . . . ?
B5 B2 B1 B6 41.3(6) . . . . ?
B5 B2 B1 B9 4.5(7) . . . . ?
B5 B2 B3 C40 99.8(7) . . . . ?
B5 B2 B3 B4 35.6(6) . . . . ?
B5 B2 B6 B1 -133.7(6) . . . . ?
B5 B2 B6 B7 -33.8(6) . . . . ?
B5 B2 B6 B9 -97.6(7) . . . . ?
B5 B3 B4 C40 133.5(6) . . . . ?
B5 B3 B4 B7 38.5(6) . . . . ?
B5 B3 B4 B8 101.6(6) . . . . ?
B5 B6 B7 B4 -36.7(6) . . . . ?
B5 B6 B7 B8 -99.9(7) . . . . ?
B5 B6 B7 B9 -137.8(7) . . . . ?
B5 B6 B9 C39 -63.2(8) . . . . ?
B5 B6 B9 B1 -100.5(7) . . . . ?
B5 B6 B9 B7 37.4(6) . . . . ?
B5 B6 B9 B8 -1.0(9) . . . . ?
B5 B4 B7 B6 37.0(6) . . . . ?
B5 B4 B7 B8 136.1(7) . . . . ?
B5 B4 B7 B9 100.0(7) . . . . ?
B5 B4 B8 C39 58.9(8) . . . . ?
B5 B4 B8 C40 91.6(7) . . . . ?
B5 B4 B8 B7 -39.8(6) . . . . ?
B5 B4 B8 B9 -3.2(9) . . . . ?
B5 B7 B8 C39 -59.6(7) . . . . ?
B5 B7 B8 C40 -3.4(7) . . . . ?
B5 B7 B8 B4 38.6(6) . . . . ?
B5 B7 B8 B9 -101.1(7) . . . . ?
B5 B7 B9 C39 57.2(7) . . . . ?
B5 B7 B9 B1 -1.5(7) . . . . ?
B5 B7 B9 B6 -37.8(6) . . . . ?
B5 B7 B9 B8 99.2(6) . . . . ?
B7 B6 B5 B2 142.8(6) . . . . ?
B7 B6 B5 B3 101.1(6) . . . . ?
B7 B6 B5 B4 36.2(6) . . . . ?
B7 B6 B9 C39 -100.6(6) . . . . ?
B7 B6 B9 B1 -138.0(6) . . . . ?
B7 B6 B9 B8 -38.4(6) . . . . ?
B7 B4 B5 B2 -99.1(7) . . . . ?
B7 B4 B5 B3 -137.6(6) . . . . ?
B7 B4 B5 B6 -36.6(6) . . . . ?
B7 B4 B8 C39 98.7(6) . . . . ?
B7 B4 B8 C40 131.4(6) . . . . ?
B7 B4 B8 B9 36.6(6) . . . . ?
B7 B8 B9 C39 131.8(6) . . . . ?
B7 B8 B9 B1 100.0(6) . . . . ?
B7 B8 B9 B6 39.0(6) . . . . ?
B8 C39 C40 P37 103.4(5) . . . . ?
B8 C39 C40 B3 -107.0(7) . . . . ?
B8 C39 C40 B4 -37.0(5) . . . . ?
B8 C39 B1 B2 71.0(7) . . . . ?
B8 C39 B1 B6 7.5(8) . . . . ?
B8 C39 B1 B9 -34.5(6) . . . . ?
B8 C39 B9 B1 142.8(6) . . . . ?
B8 C39 B9 B6 104.7(6) . . . . ?
B8 C39 B9 B7 41.8(5) . . . . ?
B8 C40 B3 B2 -68.1(7) . . . . ?
B8 C40 B3 B4 34.1(6) . . . . ?
B8 C40 B3 B5 -6.6(8) . . . . ?
B8 C40 B4 B3 -144.0(6) . . . . ?
B8 C40 B4 B5 -105.0(6) . . . . ?
B8 C40 B4 B7 -42.1(5) . . . . ?
B8 B4 B5 B2 -60.0(9) . . . . ?
B8 B4 B5 B3 -98.4(7) . . . . ?
B8 B4 B5 B6 2.6(9) . . . . ?
B8 B4 B5 B7 39.2(6) . . . . ?
B8 B4 B7 B6 -99.1(7) . . . . ?
B8 B4 B7 B5 -136.1(7) . . . . ?
B8 B4 B7 B9 -36.1(6) . . . . ?
B8 B7 B9 C39 -42.0(5) . . . . ?
B8 B7 B9 B1 -100.7(6) . . . . ?
B8 B7 B9 B6 -137.0(7) . . . . ?
B9 C39 C40 P37 140.8(5) . . . . ?
B9 C39 C40 B3 -69.6(8) . . . . ?
B9 C39 C40 B4 0.4(7) . . . . ?
B9 C39 C40 B8 37.4(5) . . . . ?
B9 C39 B1 B2 105.5(6) . . . . ?
B9 C39 B1 B6 42.0(6) . . . . ?
B9 C39 B8 C40 -139.3(6) . . . . ?
B9 C39 B8 B4 -104.1(6) . . . . ?
B9 C39 B8 B7 -42.0(5) . . . . ?
B9 B1 B6 B2 140.9(6) . . . . ?
B9 B1 B6 B5 100.1(6) . . . . ?
B9 B1 B6 B7 37.1(6) . . . . ?
B9 B6 B5 B2 105.6(7) . . . . ?
B9 B6 B5 B3 63.9(8) . . . . ?
B9 B6 B5 B4 -1.0(9) . . . . ?
B9 B6 B5 B7 -37.2(6) . . . . ?
B9 B6 B7 B4 101.1(7) . . . . ?
B9 B6 B7 B5 137.8(7) . . . . ?
B9 B6 B7 B8 37.9(6) . . . . ?
B9 B7 B8 C39 41.5(5) . . . . ?
B9 B7 B8 C40 97.6(6) . . . . ?
B9 B7 B8 B4 139.6(7) . . . . ?

loop_
_smtbx_masks_void_nr
_smtbx_masks_void_average_x
_smtbx_masks_void_average_y
_smtbx_masks_void_average_z
_smtbx_masks_void_volume
_smtbx_masks_void_count_electrons
_smtbx_masks_void_content
1 -0.299 -0.981 -0.852 4116.9 964.8 ?
